data_1557551
loop_
_publ_author_name
'Yuvaraj, K.'
'Douair, Iskander'
'Jones, Dafydd D. L.'
'Maron, Laurent'
'Jones, Cameron'

_publ_section_title
;
 Sterically controlled reductive oligomerisations of CO by activated
 magnesium(i) compounds: deltate vs. ethenediolate formation
;
_journal_issue 13
_journal_name_full 'Chemical Science'
_journal_page_first 3516
_journal_page_last 3522
_journal_paper_doi 10.1039/D0SC00836B
_journal_volume 11
_journal_year 2020
_chemical_formula_sum 'C151 H208 Mg4 N12 O6'
_chemical_formula_weight 2384.52
_space_group_crystal_system triclinic
_space_group_IT_number 2
_space_group_name_Hall '-P 1'
_space_group_name_H-M_alt 'P -1'
_atom_sites_solution_hydrogens geom
_audit_creation_method SHELXL-2016/6
_audit_update_record
;
2020-02-12 deposited with the CCDC.	2020-03-06 downloaded from the CCDC.
;
_cell_angle_alpha 79.292(3)
_cell_angle_beta 75.685(3)
_cell_angle_gamma 86.860(3)
_cell_formula_units_Z 2
_cell_length_a 17.9190(6)
_cell_length_b 19.6004(9)
_cell_length_c 20.9467(7)
_cell_measurement_reflns_used 13824
_cell_measurement_temperature 123(2)
_cell_measurement_theta_max 75.7950
_cell_measurement_theta_min 3.4670
_cell_volume 7004.0(5)
_computing_cell_refinement 'CrysAlisPro 1.171.39.46 (Rigaku OD, 2018)'
_computing_data_collection 'CrysAlisPro 1.171.39.46 (Rigaku OD, 2018)'
_computing_data_reduction 'CrysAlisPro 1.171.39.46 (Rigaku OD, 2018)'
_computing_molecular_graphics xseed
_computing_publication_material Ciftab
_computing_structure_refinement 'SHELXL-2016/6 (Sheldrick, 2016)'
_computing_structure_solution 'SHELXT 2014/5 (Sheldrick, 2014)'
_diffrn_ambient_temperature 123(2)
_diffrn_measured_fraction_theta_full 0.999
_diffrn_measured_fraction_theta_max 0.999
_diffrn_measurement_device_type 'XtaLAB Synergy, Dualflex, HyPix'
_diffrn_radiation_type CuK\a
_diffrn_radiation_wavelength 1.54184
_diffrn_reflns_av_R_equivalents 0.1650
_diffrn_reflns_av_unetI/netI 0.1033
_diffrn_reflns_Laue_measured_fraction_full 0.999
_diffrn_reflns_Laue_measured_fraction_max 0.999
_diffrn_reflns_limit_h_max 21
_diffrn_reflns_limit_h_min -21
_diffrn_reflns_limit_k_max 23
_diffrn_reflns_limit_k_min -23
_diffrn_reflns_limit_l_max 22
_diffrn_reflns_limit_l_min -25
_diffrn_reflns_number 137379
_diffrn_reflns_point_group_measured_fraction_full 0.999
_diffrn_reflns_point_group_measured_fraction_max 0.999
_diffrn_reflns_theta_full 67.684
_diffrn_reflns_theta_max 69.997
_diffrn_reflns_theta_min 3.465
_diffrn_source 'micro-focus sealed X-ray tube'
_exptl_absorpt_coefficient_mu 0.687
_exptl_absorpt_correction_T_max 1.00000
_exptl_absorpt_correction_T_min 0.78647
_exptl_absorpt_correction_type multi-scan
_exptl_absorpt_process_details
;
CrysAlisPro 1.171.39.46 (Rigaku Oxford Diffraction, 2018)
Empirical absorption correction using spherical harmonics,
 implemented in SCALE3 ABSPACK scaling algorithm.
;
_exptl_crystal_colour colorless
_exptl_crystal_density_diffrn 1.131
_exptl_crystal_description block
_exptl_crystal_F_000 2588
_exptl_crystal_size_max 0.120
_exptl_crystal_size_mid 0.110
_exptl_crystal_size_min 0.100
_refine_diff_density_max 1.006
_refine_diff_density_min -0.436
_refine_diff_density_rms 0.064
_refine_ls_extinction_method none
_refine_ls_goodness_of_fit_ref 1.042
_refine_ls_hydrogen_treatment constr
_refine_ls_matrix_type full
_refine_ls_number_parameters 1605
_refine_ls_number_reflns 26535
_refine_ls_number_restraints 1140
_refine_ls_restrained_S_all 1.069
_refine_ls_R_factor_all 0.1648
_refine_ls_R_factor_gt 0.0900
_refine_ls_shift/su_max 0.000
_refine_ls_shift/su_mean 0.000
_refine_ls_structure_factor_coef Fsqd
_refine_ls_weighting_details 'w=1/[\s^2^(Fo^2^)+(0.1749P)^2^+0.1918P] where P=(Fo^2^+2Fc^2^)/3'
_refine_ls_weighting_scheme calc
_refine_ls_wR_factor_gt 0.2550
_refine_ls_wR_factor_ref 0.3129
_reflns_Friedel_coverage 0.000
_reflns_number_gt 13272
_reflns_number_total 26535
_reflns_threshold_expression 'I > 2\s(I)'
_cod_data_source_file d0sc00836b2.cif
_cod_data_source_block Cj1402
_cod_depositor_comments
;Adding full bibliography for 1557543--1557552.cif.

 Adding full bibliography for 1557543--1557552.cif.
;
_cod_database_code 1557551
_shelx_shelxl_version_number 2016/6
_shelx_space_group_comment
;
The symmetry employed for this shelxl refinement is uniquely defined
by the following loop, which should always be used as a source of
symmetry information in preference to the above space-group names.
They are only intended as comments.
;
_shelx_estimated_absorpt_t_min 0.922
_shelx_estimated_absorpt_t_max 0.934

loop_
_space_group_symop_operation_xyz
'x, y, z'
'-x, -y, -z'

loop_
_atom_site_label
_atom_site_type_symbol
_atom_site_fract_x
_atom_site_fract_y
_atom_site_fract_z
_atom_site_U_iso_or_equiv
_atom_site_adp_type
_atom_site_occupancy
_atom_site_site_symmetry_order
_atom_site_calc_flag
_atom_site_refinement_flags_posn
_atom_site_refinement_flags_adp
_atom_site_refinement_flags_occupancy
_atom_site_disorder_assembly
_atom_site_disorder_group
Mg1 Mg 0.48682(8) 0.26191(7) 0.58316(7) 0.0542(4) Uani 1 1 d . U . . .
O1 O 0.44452(16) 0.24386(16) 0.51425(14) 0.0600(8) Uani 1 1 d . U . . .
N1 N 0.5842(2) 0.32038(19) 0.56303(18) 0.0582(9) Uani 1 1 d . U . . .
C1 C 0.4194(2) 0.2572(2) 0.46112(19) 0.0490(9) Uani 1 1 d . U . . .
Mg2 Mg 0.20768(7) 0.25780(7) 0.39927(7) 0.0506(3) Uani 1 1 d . U . . .
O2 O 0.28623(16) 0.28461(16) 0.43616(15) 0.0616(8) Uani 1 1 d . U . . .
N2 N 0.4264(2) 0.31504(19) 0.65453(18) 0.0597(9) Uani 1 1 d . U . . .
C2 C 0.3579(2) 0.2729(2) 0.4309(2) 0.0513(10) Uani 1 1 d . U . . .
Mg3 Mg 0.50584(7) 0.28029(7) 0.23982(6) 0.0488(3) Uani 1 1 d . U . . .
O3 O 0.47993(17) 0.26894(17) 0.33467(15) 0.0639(8) Uani 1 1 d . U . . .
N3 N 0.5117(2) 0.16000(19) 0.62277(17) 0.0563(9) Uani 1 1 d . U . . .
C3 C 0.4327(2) 0.2668(2) 0.3918(2) 0.0510(10) Uani 1 1 d . U . . .
Mg4 Mg 0.19577(7) 0.18337(8) 0.10844(7) 0.0526(4) Uani 1 1 d . U . . .
O4 O 0.23963(16) 0.23913(16) 0.31073(15) 0.0599(7) Uani 1 1 d . U . . .
N4 N 0.5743(2) -0.0432(2) 0.6967(2) 0.0694(11) Uani 1 1 d . U . . .
C4 C 0.6678(3) 0.4062(3) 0.5824(3) 0.0817(15) Uani 1 1 d . U . . .
H4A H 0.708443 0.374268 0.593978 0.123 Uiso 1 1 calc R U . . .
H4B H 0.661421 0.443869 0.608220 0.123 Uiso 1 1 calc R U . . .
H4C H 0.682095 0.425565 0.534466 0.123 Uiso 1 1 calc R U . . .
O5 O 0.43373(14) 0.23979(15) 0.20480(14) 0.0562(7) Uani 1 1 d . U . . .
N5 N 0.15290(18) 0.17391(18) 0.46355(17) 0.0529(8) Uani 1 1 d . U . . .
C5 C 0.5926(3) 0.3670(2) 0.5988(3) 0.0636(12) Uani 1 1 d . U . . .
O6 O 0.27249(16) 0.22101(17) 0.13808(14) 0.0640(8) Uani 1 1 d . U . . .
N6 N 0.10971(18) 0.31692(18) 0.40866(17) 0.0524(8) Uani 1 1 d . U . . .
C6 C 0.5355(3) 0.3838(3) 0.6521(3) 0.0667(13) Uani 1 1 d . U . . .
H6 H 0.551299 0.414890 0.675933 0.080 Uiso 1 1 calc R U . . .
N7 N 0.53026(18) 0.37515(18) 0.18117(17) 0.0527(8) Uani 1 1 d . U . . .
C7 C 0.4588(3) 0.3627(2) 0.6766(2) 0.0640(12) Uani 1 1 d . U . . .
N8 N 0.61740(18) 0.24690(18) 0.21479(17) 0.0529(8) Uani 1 1 d . U . . .
C8 C 0.4113(3) 0.3981(3) 0.7316(3) 0.0768(14) Uani 1 1 d . U . . .
H8A H 0.365141 0.418917 0.718438 0.115 Uiso 1 1 calc R U . . .
H8B H 0.441801 0.434380 0.739290 0.115 Uiso 1 1 calc R U . . .
H8C H 0.395930 0.363811 0.772913 0.115 Uiso 1 1 calc R U . . .
N9 N 0.2310(2) 0.10174(19) 0.05960(17) 0.0583(9) Uani 1 1 d . U . . .
C9 C 0.6462(3) 0.3115(3) 0.5065(3) 0.0669(13) Uani 1 1 d . U . . .
N10 N 0.14826(18) 0.23951(19) 0.03512(17) 0.0549(9) Uani 1 1 d . U . . .
C10 C 0.6403(3) 0.3450(3) 0.4432(3) 0.0725(14) Uani 1 1 d . U . . .
N11 N 0.10456(19) 0.15292(19) 0.19190(18) 0.0567(9) Uani 1 1 d . U . . .
C11 C 0.7016(4) 0.3375(3) 0.3873(3) 0.0912(18) Uani 1 1 d . U . . .
H11 H 0.699029 0.359707 0.343568 0.109 Uiso 1 1 calc R U . . .
N12 N -0.0867(2) 0.0881(2) 0.3487(2) 0.0724(11) Uani 1 1 d . U . . .
C12 C 0.7648(4) 0.2979(4) 0.3970(4) 0.1004(19) Uani 1 1 d . U . . .
H12 H 0.806604 0.293935 0.359760 0.121 Uiso 1 1 calc R U . . .
C13 C 0.7687(3) 0.2645(4) 0.4584(4) 0.0975(19) Uani 1 1 d . U . . .
H13 H 0.812530 0.236364 0.463061 0.117 Uiso 1 1 calc R U . . .
C14 C 0.7101(3) 0.2700(3) 0.5156(3) 0.0815(15) Uani 1 1 d . U . . .
C15 C 0.5711(3) 0.3892(3) 0.4355(3) 0.0770(15) Uani 1 1 d . U . . .
H15A H 0.568991 0.427511 0.460757 0.092 Uiso 1 1 calc R U . . .
H15B H 0.524586 0.360708 0.456703 0.092 Uiso 1 1 calc R U . . .
C16 C 0.5671(4) 0.4206(3) 0.3646(3) 0.0964(19) Uani 1 1 d . U . . .
H16A H 0.612328 0.449746 0.342889 0.145 Uiso 1 1 calc R U . . .
H16B H 0.520249 0.449015 0.365687 0.145 Uiso 1 1 calc R U . . .
H16C H 0.566279 0.383401 0.339350 0.145 Uiso 1 1 calc R U . . .
C17 C 0.7163(4) 0.2324(4) 0.5836(3) 0.0954(17) Uani 1 1 d . U . . .
H17A H 0.754608 0.256419 0.598211 0.115 Uiso 1 1 calc R U . A 1
H17B H 0.665933 0.235726 0.615718 0.115 Uiso 1 1 calc R U . A 1
C18 C 0.7381(6) 0.1602(5) 0.5867(5) 0.112(3) Uani 0.812(13) 1 d . U P B 1
H18A H 0.701818 0.136132 0.570580 0.167 Uiso 0.812(13) 1 calc R U P B 1
H18B H 0.737087 0.138963 0.633155 0.167 Uiso 0.812(13) 1 calc R U P B 1
H18C H 0.790161 0.156321 0.558630 0.167 Uiso 0.812(13) 1 calc R U P B 1
C19 C 0.3448(3) 0.3037(3) 0.6831(2) 0.0649(12) Uani 1 1 d . U . . .
C20 C 0.3183(3) 0.2604(3) 0.7452(3) 0.0675(12) Uani 1 1 d . U . . .
C21 C 0.2404(3) 0.2565(3) 0.7719(3) 0.0843(16) Uani 1 1 d . U . . .
H21 H 0.221965 0.229652 0.815204 0.101 Uiso 1 1 calc R U . . .
C22 C 0.1891(4) 0.2890(4) 0.7396(4) 0.105(2) Uani 1 1 d . U . . .
H22 H 0.135557 0.286155 0.760378 0.126 Uiso 1 1 calc R U . . .
C23 C 0.2145(4) 0.3267(4) 0.6758(4) 0.110(2) Uani 1 1 d . U . . .
H23 H 0.178323 0.348175 0.651837 0.131 Uiso 1 1 calc R U . . .
C24 C 0.2930(3) 0.3333(3) 0.6466(3) 0.0876(17) Uani 1 1 d . U . . .
C25 C 0.3714(3) 0.2191(3) 0.7822(3) 0.0726(13) Uani 1 1 d . U . . .
H25A H 0.361245 0.230787 0.827628 0.087 Uiso 1 1 calc R U . . .
H25B H 0.425123 0.232272 0.758874 0.087 Uiso 1 1 calc R U . . .
C26 C 0.3633(4) 0.1418(3) 0.7885(4) 0.1001(19) Uani 1 1 d . U . . .
H26A H 0.309747 0.128555 0.810030 0.150 Uiso 1 1 calc R U . . .
H26B H 0.397169 0.117340 0.815705 0.150 Uiso 1 1 calc R U . . .
H26C H 0.377634 0.129214 0.743888 0.150 Uiso 1 1 calc R U . . .
C27 C 0.3204(4) 0.3737(3) 0.5722(4) 0.0988(19) Uani 1 1 d . U . . .
H27A H 0.366331 0.350313 0.548210 0.119 Uiso 1 1 calc R U . . .
H27B H 0.278997 0.373438 0.548477 0.119 Uiso 1 1 calc R U . . .
C28 C 0.3387(5) 0.4441(4) 0.5728(4) 0.126(3) Uani 1 1 d . U . . .
H28A H 0.294645 0.465624 0.600310 0.189 Uiso 1 1 calc R U . . .
H28B H 0.350285 0.470455 0.526985 0.189 Uiso 1 1 calc R U . . .
H28C H 0.383616 0.444316 0.591625 0.189 Uiso 1 1 calc R U . . .
C29 C 0.5403(3) 0.1434(3) 0.6777(2) 0.0638(12) Uani 1 1 d . U . . .
H29 H 0.546360 0.179981 0.700017 0.077 Uiso 1 1 calc R U . . .
C30 C 0.5609(3) 0.0783(2) 0.7036(2) 0.0630(12) Uani 1 1 d . U . . .
H30 H 0.580296 0.070878 0.742702 0.076 Uiso 1 1 calc R U . . .
C31 C 0.5538(2) 0.0222(2) 0.6731(2) 0.0569(11) Uani 1 1 d . U . . .
C32 C 0.5224(2) 0.0385(2) 0.6166(2) 0.0588(11) Uani 1 1 d . U . . .
H32 H 0.513950 0.002635 0.594250 0.071 Uiso 1 1 calc R U . . .
C33 C 0.5040(2) 0.1057(2) 0.5939(2) 0.0552(10) Uani 1 1 d . U . . .
H33 H 0.484465 0.114871 0.554872 0.066 Uiso 1 1 calc R U . . .
C34 C 0.5965(4) -0.0587(3) 0.7611(3) 0.101(2) Uani 1 1 d . U . . .
H34A H 0.643969 -0.034039 0.757332 0.151 Uiso 1 1 calc R U . . .
H34B H 0.605064 -0.108786 0.772832 0.151 Uiso 1 1 calc R U . . .
H34C H 0.555216 -0.043559 0.796099 0.151 Uiso 1 1 calc R U . . .
C35 C 0.5649(3) -0.1005(3) 0.6646(3) 0.0791(15) Uani 1 1 d . U . . .
H35A H 0.510029 -0.111191 0.673928 0.119 Uiso 1 1 calc R U . . .
H35B H 0.592617 -0.141406 0.682064 0.119 Uiso 1 1 calc R U . . .
H35C H 0.585598 -0.087716 0.616148 0.119 Uiso 1 1 calc R U . . .
C36 C 0.0438(3) 0.1077(3) 0.5403(3) 0.0799(15) Uani 1 1 d . U . . .
H36A H 0.058405 0.066008 0.520315 0.120 Uiso 1 1 calc R U . . .
H36B H -0.012489 0.112131 0.552423 0.120 Uiso 1 1 calc R U . . .
H36C H 0.063457 0.103876 0.580518 0.120 Uiso 1 1 calc R U . . .
C37 C 0.0776(3) 0.1710(2) 0.4904(2) 0.0594(11) Uani 1 1 d . U . . .
C38 C 0.0262(2) 0.2251(2) 0.4763(2) 0.0602(11) Uani 1 1 d . U . . .
H38 H -0.026658 0.214142 0.494365 0.072 Uiso 1 1 calc R U . . .
C39 C 0.0401(2) 0.2926(2) 0.4401(2) 0.0551(10) Uani 1 1 d . U . . .
C40 C -0.0293(2) 0.3396(3) 0.4382(3) 0.0698(13) Uani 1 1 d . U . . .
H40A H -0.024482 0.380090 0.458122 0.105 Uiso 1 1 calc R U . . .
H40B H -0.076063 0.314123 0.463704 0.105 Uiso 1 1 calc R U . . .
H40C H -0.032472 0.354897 0.391710 0.105 Uiso 1 1 calc R U . . .
C41 C 0.2024(2) 0.1177(3) 0.4801(2) 0.0617(12) Uani 1 1 d . U . . .
C42 C 0.2399(3) 0.1183(3) 0.5323(3) 0.0767(15) Uani 1 1 d . U . . .
C43 C 0.2959(3) 0.0672(4) 0.5406(3) 0.104(2) Uani 1 1 d . U . . .
H43 H 0.323648 0.067711 0.573711 0.124 Uiso 1 1 calc R U . . .
C44 C 0.3114(4) 0.0174(4) 0.5027(4) 0.116(3) Uani 1 1 d . U . . .
H44 H 0.347982 -0.017923 0.511135 0.139 Uiso 1 1 calc R U . . .
C45 C 0.2754(4) 0.0167(3) 0.4521(4) 0.104(2) Uani 1 1 d . U . . .
H45 H 0.288258 -0.018229 0.425095 0.125 Uiso 1 1 calc R U . . .
C46 C 0.2196(3) 0.0672(3) 0.4402(3) 0.0742(14) Uani 1 1 d . U . . .
C47 C 0.2216(3) 0.1711(4) 0.5761(3) 0.0897(17) Uani 1 1 d . U . . .
H47A H 0.165373 0.172783 0.595529 0.108 Uiso 1 1 calc R U . C 1
H47B H 0.238024 0.217552 0.549847 0.108 Uiso 1 1 calc R U . C 1
C48 C 0.2628(6) 0.1523(7) 0.6303(5) 0.122(5) Uani 0.684(14) 1 d . U P D 1
H48A H 0.241346 0.109302 0.659665 0.183 Uiso 0.684(14) 1 calc R U P D 1
H48B H 0.256529 0.189716 0.656437 0.183 Uiso 0.684(14) 1 calc R U P D 1
H48C H 0.317631 0.145288 0.610718 0.183 Uiso 0.684(14) 1 calc R U P D 1
C49 C 0.1818(4) 0.0660(3) 0.3824(3) 0.0879(17) Uani 1 1 d . U . . .
H49A H 0.157697 0.111835 0.370972 0.105 Uiso 1 1 calc R U . . .
H49B H 0.221829 0.057743 0.342559 0.105 Uiso 1 1 calc R U . . .
C50 C 0.1237(4) 0.0127(4) 0.3989(4) 0.112(2) Uani 1 1 d . U . . .
H50A H 0.146791 -0.032626 0.411983 0.168 Uiso 1 1 calc R U . . .
H50B H 0.103248 0.011942 0.359755 0.168 Uiso 1 1 calc R U . . .
H50C H 0.081808 0.022698 0.436086 0.168 Uiso 1 1 calc R U . . .
C51 C 0.1183(2) 0.3890(2) 0.3766(2) 0.0553(10) Uani 1 1 d . U . . .
C52 C 0.1330(2) 0.4374(2) 0.4135(2) 0.0615(11) Uani 1 1 d . U . . .
C53 C 0.1474(3) 0.5050(3) 0.3809(3) 0.0749(14) Uani 1 1 d . U . . .
H53 H 0.156738 0.538722 0.405211 0.090 Uiso 1 1 calc R U . . .
C54 C 0.1485(3) 0.5250(3) 0.3139(3) 0.0732(13) Uani 1 1 d . U . . .
H54 H 0.159516 0.571670 0.292256 0.088 Uiso 1 1 calc R U . . .
C55 C 0.1338(3) 0.4775(3) 0.2790(3) 0.0689(13) Uani 1 1 d . U . . .
H55 H 0.133836 0.491735 0.233059 0.083 Uiso 1 1 calc R U . . .
C56 C 0.1186(2) 0.4079(2) 0.3089(2) 0.0592(11) Uani 1 1 d . U . . .
C57 C 0.1335(3) 0.4147(3) 0.4864(3) 0.0728(13) Uani 1 1 d . U . . .
H57A H 0.088326 0.384773 0.508411 0.087 Uiso 1 1 calc R U . . .
H57B H 0.180162 0.385787 0.488773 0.087 Uiso 1 1 calc R U . . .
C58 C 0.1322(4) 0.4706(3) 0.5257(3) 0.102(2) Uani 1 1 d . U . . .
H58A H 0.177561 0.500021 0.505641 0.153 Uiso 1 1 calc R U . . .
H58B H 0.132858 0.449964 0.571905 0.153 Uiso 1 1 calc R U . . .
H58C H 0.085411 0.498888 0.525480 0.153 Uiso 1 1 calc R U . . .
C59 C 0.1009(3) 0.3569(3) 0.2692(2) 0.0664(12) Uani 1 1 d . U . . .
H59A H 0.045654 0.361431 0.269170 0.080 Uiso 1 1 calc R U . . .
H59B H 0.109393 0.309398 0.292514 0.080 Uiso 1 1 calc R U . . .
C60 C 0.1475(3) 0.3646(3) 0.1973(2) 0.0745(14) Uani 1 1 d . U . . .
H60A H 0.132063 0.407460 0.171220 0.112 Uiso 1 1 calc R U . . .
H60B H 0.138066 0.324758 0.178226 0.112 Uiso 1 1 calc R U . . .
H60C H 0.202391 0.366415 0.195967 0.112 Uiso 1 1 calc R U . . .
C61 C 0.6124(3) 0.4760(3) 0.1288(3) 0.0728(14) Uani 1 1 d . U . . .
H61A H 0.612810 0.479161 0.081486 0.109 Uiso 1 1 calc R U . . .
H61B H 0.661676 0.492381 0.132409 0.109 Uiso 1 1 calc R U . . .
H61C H 0.570417 0.504833 0.149711 0.109 Uiso 1 1 calc R U . . .
C62 C 0.6007(2) 0.4014(2) 0.1640(2) 0.0567(11) Uani 1 1 d . U . . .
C63 C 0.6658(2) 0.3635(2) 0.1751(2) 0.0595(11) Uani 1 1 d . U . . .
H63 H 0.710462 0.390356 0.168670 0.071 Uiso 1 1 calc R U . . .
C64 C 0.6752(2) 0.2920(2) 0.1942(2) 0.0560(11) Uani 1 1 d . U . . .
C65 C 0.7571(2) 0.2656(3) 0.1880(3) 0.0721(14) Uani 1 1 d . U . . .
H65A H 0.765989 0.249979 0.232794 0.108 Uiso 1 1 calc R U . . .
H65B H 0.792875 0.302935 0.163591 0.108 Uiso 1 1 calc R U . . .
H65C H 0.765383 0.226592 0.163679 0.108 Uiso 1 1 calc R U . . .
C66 C 0.4697(2) 0.4108(2) 0.1540(2) 0.0567(11) Uani 1 1 d . U . . .
C67 C 0.4693(3) 0.4098(3) 0.0872(3) 0.0679(13) Uani 1 1 d . U . . .
C68 C 0.4071(4) 0.4393(3) 0.0635(3) 0.0829(16) Uani 1 1 d . U . . .
H68 H 0.406834 0.440653 0.017949 0.099 Uiso 1 1 calc R U . . .
C69 C 0.3468(4) 0.4662(3) 0.1044(4) 0.0939(19) Uani 1 1 d . U . . .
H69 H 0.304275 0.485242 0.087284 0.113 Uiso 1 1 calc R U . . .
C70 C 0.3458(3) 0.4666(3) 0.1696(4) 0.0905(17) Uani 1 1 d . U . . .
H70 H 0.302460 0.485179 0.197564 0.109 Uiso 1 1 calc R U . . .
C71 C 0.4086(3) 0.4397(3) 0.1954(3) 0.0736(14) Uani 1 1 d . U . . .
C72 C 0.5294(3) 0.3729(3) 0.0425(3) 0.0860(17) Uani 1 1 d . U . . .
H72A H 0.573970 0.361900 0.062761 0.103 Uiso 1 1 calc R U . . .
H72B H 0.547448 0.404151 -0.001076 0.103 Uiso 1 1 calc R U . . .
C73 C 0.5002(4) 0.3057(4) 0.0303(3) 0.105(2) Uani 1 1 d . U . . .
H73A H 0.483841 0.273843 0.073076 0.157 Uiso 1 1 calc R U . . .
H73B H 0.541590 0.283953 0.000358 0.157 Uiso 1 1 calc R U . . .
H73C H 0.456411 0.316250 0.009728 0.157 Uiso 1 1 calc R U . . .
C74 C 0.4090(3) 0.4432(4) 0.2667(3) 0.102(2) Uani 1 1 d . U . . .
H74A H 0.450545 0.411896 0.278815 0.122 Uiso 1 1 calc R U . . .
H74B H 0.423181 0.490986 0.267739 0.122 Uiso 1 1 calc R U . . .
C75 C 0.3419(4) 0.4263(5) 0.3163(4) 0.137(3) Uani 1 1 d . U . . .
H75A H 0.297910 0.450103 0.301556 0.205 Uiso 1 1 calc R U . . .
H75B H 0.346229 0.440980 0.357488 0.205 Uiso 1 1 calc R U . . .
H75C H 0.334229 0.376009 0.324862 0.205 Uiso 1 1 calc R U . . .
C76 C 0.6316(2) 0.1746(2) 0.2301(2) 0.0574(11) Uani 1 1 d . U . . .
C77 C 0.6232(2) 0.1325(3) 0.1851(2) 0.0632(12) Uani 1 1 d . U . . .
C78 C 0.6303(3) 0.0614(3) 0.2030(3) 0.0761(14) Uani 1 1 d . U . . .
H78 H 0.624780 0.032259 0.172999 0.091 Uiso 1 1 calc R U . . .
C79 C 0.6455(3) 0.0319(3) 0.2642(3) 0.0792(15) Uani 1 1 d . U . . .
H79 H 0.649769 -0.017161 0.275766 0.095 Uiso 1 1 calc R U . . .
C80 C 0.6543(3) 0.0728(3) 0.3074(3) 0.0740(14) Uani 1 1 d . U . . .
H80 H 0.665500 0.051859 0.348730 0.089 Uiso 1 1 calc R U . . .
C81 C 0.6474(2) 0.1444(2) 0.2928(2) 0.0622(12) Uani 1 1 d . U . . .
C82 C 0.6067(3) 0.1654(3) 0.1187(3) 0.0753(14) Uani 1 1 d . U . . .
H82A H 0.551754 0.179638 0.126975 0.090 Uiso 1 1 calc R U . . .
H82B H 0.637633 0.208180 0.101324 0.090 Uiso 1 1 calc R U . . .
C83 C 0.6225(4) 0.1216(4) 0.0652(4) 0.105(2) Uani 1 1 d . U . . .
H83A H 0.675974 0.104890 0.057959 0.157 Uiso 1 1 calc R U . . .
H83B H 0.614279 0.149475 0.023503 0.157 Uiso 1 1 calc R U . . .
H83C H 0.587652 0.081910 0.079161 0.157 Uiso 1 1 calc R U . . .
C84 C 0.6549(3) 0.1877(3) 0.3428(2) 0.0707(13) Uani 1 1 d . U . . .
H84A H 0.638705 0.235858 0.327644 0.085 Uiso 1 1 calc R U . . .
H84B H 0.709948 0.188893 0.343274 0.085 Uiso 1 1 calc R U . . .
C85 C 0.6088(4) 0.1630(3) 0.4133(3) 0.0940(18) Uani 1 1 d . U . . .
H85A H 0.553919 0.163698 0.413997 0.141 Uiso 1 1 calc R U . . .
H85B H 0.617860 0.193725 0.442566 0.141 Uiso 1 1 calc R U . . .
H85C H 0.624763 0.115564 0.429252 0.141 Uiso 1 1 calc R U . . .
C86 C 0.2864(2) 0.2373(2) 0.2542(2) 0.0494(10) Uani 1 1 d . U . . .
C87 C 0.3609(2) 0.2379(2) 0.2131(2) 0.0468(9) Uani 1 1 d . U . . .
C88 C 0.2983(2) 0.2305(2) 0.1874(2) 0.0515(10) Uani 1 1 d . U . . .
C89 C 0.2260(4) 0.0298(3) -0.0233(3) 0.0843(16) Uani 1 1 d . U . . .
H89A H 0.282044 0.029451 -0.040904 0.126 Uiso 1 1 calc R U . . .
H89B H 0.200709 0.030974 -0.059905 0.126 Uiso 1 1 calc R U . . .
H89C H 0.210703 -0.012169 0.010298 0.126 Uiso 1 1 calc R U . . .
C90 C 0.2024(3) 0.0932(3) 0.0087(2) 0.0636(12) Uani 1 1 d . U . . .
C91 C 0.1539(3) 0.1410(3) -0.0206(2) 0.0622(12) Uani 1 1 d . U . . .
H91 H 0.132252 0.124509 -0.051839 0.075 Uiso 1 1 calc R U . . .
C92 C 0.1323(2) 0.2084(3) -0.0115(2) 0.0563(11) Uani 1 1 d . U . . .
C93 C 0.0896(3) 0.2495(3) -0.0608(2) 0.0699(13) Uani 1 1 d . U . . .
H93A H 0.036101 0.257243 -0.037468 0.105 Uiso 1 1 calc R U . . .
H93B H 0.090428 0.223441 -0.096648 0.105 Uiso 1 1 calc R U . . .
H93C H 0.114691 0.294397 -0.080175 0.105 Uiso 1 1 calc R U . . .
C94 C 0.2865(3) 0.0522(3) 0.0798(2) 0.0649(12) Uani 1 1 d . U . . .
C95 C 0.2635(3) -0.0106(3) 0.1230(3) 0.0754(14) Uani 1 1 d . U . . .
C96 C 0.3197(4) -0.0583(3) 0.1386(3) 0.0931(17) Uani 1 1 d . U . . .
H96 H 0.304418 -0.101139 0.167624 0.112 Uiso 1 1 calc R U . . .
C97 C 0.3946(5) -0.0450(4) 0.1137(4) 0.0987(19) Uani 1 1 d . U . . .
H97 H 0.431713 -0.079048 0.123748 0.118 Uiso 1 1 calc R U . . .
C98 C 0.4184(4) 0.0174(4) 0.0736(4) 0.108(2) Uani 1 1 d . U . . .
H98 H 0.471885 0.026719 0.058056 0.129 Uiso 1 1 calc R U . . .
C99 C 0.3650(3) 0.0678(3) 0.0551(3) 0.0863(16) Uani 1 1 d D U . . .
C100 C 0.1807(4) -0.0289(3) 0.1535(3) 0.0967(18) Uani 1 1 d . U . . .
H10A H 0.171308 -0.076069 0.146691 0.116 Uiso 1 1 calc R U . . .
H10B H 0.147525 0.004183 0.130895 0.116 Uiso 1 1 calc R U . . .
C101 C 0.1591(6) -0.0265(5) 0.2304(4) 0.140(3) Uani 1 1 d . U . . .
H5 H 0.193973 -0.057257 0.252333 0.211 Uiso 1 1 calc R U . . .
H9 H 0.105938 -0.041978 0.250026 0.211 Uiso 1 1 calc R U . . .
H10 H 0.164031 0.021090 0.236969 0.211 Uiso 1 1 calc R U . . .
C102 C 0.3929(4) 0.1381(4) 0.0175(4) 0.122(2) Uani 1 1 d D U . . .
H10C H 0.357221 0.174404 0.034801 0.147 Uiso 1 1 calc R U . E 1
H10D H 0.444487 0.146349 0.023632 0.147 Uiso 1 1 calc R U . E 1
C103 C 0.3969(5) 0.1413(5) -0.0518(5) 0.117(3) Uani 0.786(11) 1 d D U P F 1
H14 H 0.427736 0.102095 -0.067469 0.176 Uiso 0.786(11) 1 calc R U P F 1
H10E H 0.420921 0.184952 -0.077348 0.176 Uiso 0.786(11) 1 calc R U P F 1
H10F H 0.344815 0.139021 -0.058225 0.176 Uiso 0.786(11) 1 calc R U P F 1
C104 C 0.1274(2) 0.3104(2) 0.0352(2) 0.0562(11) Uani 1 1 d . U . . .
C105 C 0.1852(3) 0.3617(3) 0.0114(2) 0.0609(11) Uani 1 1 d . U . . .
C106 C 0.1644(3) 0.4300(3) 0.0104(2) 0.0710(13) Uani 1 1 d . U . . .
H106 H 0.203286 0.464298 -0.005561 0.085 Uiso 1 1 calc R U . . .
C107 C 0.0902(3) 0.4504(3) 0.0315(3) 0.0725(13) Uani 1 1 d . U . . .
H107 H 0.077170 0.498302 0.028521 0.087 Uiso 1 1 calc R U . . .
C108 C 0.0337(3) 0.4007(3) 0.0573(2) 0.0729(14) Uani 1 1 d . U . . .
H108 H -0.018164 0.414840 0.072908 0.087 Uiso 1 1 calc R U . . .
C109 C 0.0511(2) 0.3306(3) 0.0609(2) 0.0601(11) Uani 1 1 d . U . . .
C110 C -0.0119(3) 0.2786(3) 0.0941(2) 0.0712(13) Uani 1 1 d . U . . .
H11C H 0.007969 0.231438 0.088100 0.085 Uiso 1 1 calc R U . . .
H11D H -0.055183 0.288726 0.072042 0.085 Uiso 1 1 calc R U . . .
C111 C -0.0416(3) 0.2801(3) 0.1695(3) 0.0773(14) Uani 1 1 d . U . . .
H1 H 0.001374 0.271371 0.191206 0.116 Uiso 1 1 calc R U . . .
H2 H -0.080569 0.244066 0.189589 0.116 Uiso 1 1 calc R U . . .
H3 H -0.064547 0.325674 0.175483 0.116 Uiso 1 1 calc R U . . .
C112 C 0.2687(3) 0.3422(3) -0.0123(2) 0.0716(13) Uani 1 1 d . U . . .
H11A H 0.301174 0.380464 -0.009876 0.086 Uiso 1 1 calc R U . . .
H11B H 0.280625 0.300436 0.018336 0.086 Uiso 1 1 calc R U . . .
C113 C 0.2895(3) 0.3276(3) -0.0826(3) 0.0862(16) Uani 1 1 d . U . . .
H4 H 0.264115 0.285032 -0.083836 0.129 Uiso 1 1 calc R U . . .
H11E H 0.345411 0.321889 -0.097179 0.129 Uiso 1 1 calc R U . . .
H11F H 0.272357 0.366553 -0.112513 0.129 Uiso 1 1 calc R U . . .
C114 C 0.0954(2) 0.1693(2) 0.2531(2) 0.0576(11) Uani 1 1 d . U . . .
H114 H 0.134527 0.195568 0.260295 0.069 Uiso 1 1 calc R U . . .
C115 C 0.0335(2) 0.1505(2) 0.3052(2) 0.0601(11) Uani 1 1 d . U . . .
H115 H 0.029792 0.164860 0.346742 0.072 Uiso 1 1 calc R U . . .
C116 C -0.0251(2) 0.1097(3) 0.2976(2) 0.0611(11) Uani 1 1 d . U . . .
C117 C -0.0154(3) 0.0925(3) 0.2343(2) 0.0672(13) Uani 1 1 d . U . . .
H117 H -0.052999 0.065101 0.226110 0.081 Uiso 1 1 calc R U . . .
C118 C 0.0476(3) 0.1146(3) 0.1839(2) 0.0657(12) Uani 1 1 d . U . . .
H118 H 0.051812 0.102590 0.141292 0.079 Uiso 1 1 calc R U . . .
C119 C -0.0960(3) 0.1057(4) 0.4138(3) 0.0876(17) Uani 1 1 d . U . . .
H11G H -0.056026 0.082310 0.434680 0.131 Uiso 1 1 calc R U . . .
H11H H -0.146898 0.090884 0.441816 0.131 Uiso 1 1 calc R U . . .
H11I H -0.091604 0.156114 0.409380 0.131 Uiso 1 1 calc R U . . .
C120 C -0.1462(3) 0.0468(4) 0.3384(3) 0.0960(19) Uani 1 1 d . U . . .
H12A H -0.171894 0.074367 0.305895 0.144 Uiso 1 1 calc R U . . .
H12B H -0.183942 0.032796 0.381011 0.144 Uiso 1 1 calc R U . . .
H12C H -0.122750 0.005295 0.321383 0.144 Uiso 1 1 calc R U . . .
C121 C -0.0114(5) 0.2453(5) 0.7420(6) 0.153(3) Uani 1 1 d . U . . .
H12N H 0.035281 0.220849 0.720666 0.184 Uiso 1 1 calc R U . . .
H12O H -0.010209 0.244893 0.789125 0.184 Uiso 1 1 calc R U . . .
C122 C -0.0804(5) 0.2098(5) 0.7400(5) 0.143(3) Uani 1 1 d . U . . .
H12J H -0.125871 0.228952 0.769008 0.171 Uiso 1 1 calc R U . . .
H12K H -0.076046 0.159901 0.758655 0.171 Uiso 1 1 calc R U . . .
C123 C -0.0929(7) 0.2169(5) 0.6709(5) 0.165(4) Uani 1 1 d . U . . .
H12T H -0.142149 0.194694 0.673345 0.198 Uiso 1 1 calc R U . . .
H12U H -0.050903 0.192537 0.643129 0.198 Uiso 1 1 calc R U . . .
C124 C -0.0951(6) 0.2920(5) 0.6384(4) 0.135(3) Uani 1 1 d . U . . .
H12L H -0.102524 0.295137 0.592667 0.162 Uiso 1 1 calc R U . . .
H12M H -0.139260 0.315717 0.664510 0.162 Uiso 1 1 calc R U . . .
C125 C -0.0269(6) 0.3254(6) 0.6351(6) 0.160(3) Uani 1 1 d . U . . .
H12P H -0.029782 0.374476 0.613351 0.192 Uiso 1 1 calc R U . . .
H12Q H 0.016830 0.303019 0.607048 0.192 Uiso 1 1 calc R U . . .
C126 C -0.0122(5) 0.3225(5) 0.7039(6) 0.146(3) Uani 1 1 d . U . . .
H12R H -0.052927 0.349200 0.730391 0.176 Uiso 1 1 calc R U . . .
H12S H 0.037898 0.344292 0.699086 0.176 Uiso 1 1 calc R U . . .
C127 C 0.4534(4) 0.6941(4) 0.1581(4) 0.110(2) Uani 1 1 d . U . . .
H12D H 0.477601 0.669160 0.193505 0.131 Uiso 1 1 calc R U . . .
H12E H 0.493696 0.701975 0.115644 0.131 Uiso 1 1 calc R U . . .
C128 C 0.3926(6) 0.6494(4) 0.1506(4) 0.141(3) Uani 1 1 d . U . . .
H12F H 0.378901 0.667248 0.107529 0.170 Uiso 1 1 calc R U . . .
H12G H 0.413446 0.601688 0.149220 0.170 Uiso 1 1 calc R U . . .
C129 C 0.3222(6) 0.6468(5) 0.2058(5) 0.156(4) Uani 1 1 d . U . . .
H12H H 0.331807 0.616171 0.246264 0.187 Uiso 1 1 calc R U . . .
H12I H 0.279812 0.626537 0.193036 0.187 Uiso 1 1 calc R U . . .
C130 C 0.2974(5) 0.7183(6) 0.2224(5) 0.152(3) Uani 1 1 d . U . . .
H13G H 0.276434 0.745775 0.185989 0.182 Uiso 1 1 calc R U . . .
H13H H 0.256198 0.713291 0.264254 0.182 Uiso 1 1 calc R U . . .
C131 C 0.3625(6) 0.7549(4) 0.2305(4) 0.127(3) Uani 1 1 d . U . . .
H13E H 0.345163 0.801804 0.239310 0.152 Uiso 1 1 calc R U . . .
H13F H 0.379528 0.729641 0.270054 0.152 Uiso 1 1 calc R U . . .
C132 C 0.4249(5) 0.7613(5) 0.1750(5) 0.125(3) Uani 1 1 d . U . . .
H13C H 0.467043 0.785691 0.184179 0.150 Uiso 1 1 calc R U . . .
H13D H 0.409347 0.789980 0.136144 0.150 Uiso 1 1 calc R U . . .
C133 C 0.2519(6) 0.6908(6) 0.0024(6) 0.166(4) Uani 1 1 d . U . . .
H13O H 0.291361 0.693442 0.027666 0.200 Uiso 1 1 calc R U . . .
H13P H 0.278451 0.696954 -0.045658 0.200 Uiso 1 1 calc R U . . .
C134 C 0.2177(6) 0.6217(5) 0.0231(6) 0.165(4) Uani 1 1 d . U . . .
H13K H 0.195254 0.612647 -0.013218 0.198 Uiso 1 1 calc R U . . .
H13L H 0.259708 0.587405 0.026697 0.198 Uiso 1 1 calc R U . . .
C135 C 0.1599(8) 0.6089(7) 0.0839(6) 0.186(4) Uani 1 1 d . U . . .
H13S H 0.133111 0.565307 0.086154 0.223 Uiso 1 1 calc R U . . .
H13T H 0.184557 0.602411 0.122010 0.223 Uiso 1 1 calc R U . . .
C136 C 0.1053(5) 0.6637(5) 0.0898(5) 0.152(3) Uani 1 1 d . U . . .
H13I H 0.075296 0.657308 0.137003 0.182 Uiso 1 1 calc R U . . .
H13J H 0.068952 0.658627 0.062246 0.182 Uiso 1 1 calc R U . . .
C137 C 0.1348(6) 0.7375(5) 0.0701(5) 0.151(3) Uani 1 1 d . U . . .
H13M H 0.092717 0.769319 0.059985 0.181 Uiso 1 1 calc R U . . .
H13N H 0.150475 0.750723 0.108204 0.181 Uiso 1 1 calc R U . . .
C138 C 0.1997(7) 0.7454(6) 0.0122(7) 0.187(4) Uani 1 1 d . U . . .
H13Q H 0.178779 0.757283 -0.028069 0.224 Uiso 1 1 calc R U . . .
H13R H 0.229188 0.786091 0.013698 0.224 Uiso 1 1 calc R U . . .
C139 C 0.9100(4) 0.5449(4) 0.1570(3) 0.0952(18) Uani 1 1 d . U . . .
H13A H 0.892521 0.592204 0.164466 0.114 Uiso 1 1 calc R U . . .
H13B H 0.938734 0.548232 0.109690 0.114 Uiso 1 1 calc R U . . .
C140 C 0.9629(3) 0.5168(4) 0.2020(3) 0.0935(18) Uani 1 1 d . U . . .
H14C H 0.986492 0.472859 0.189397 0.112 Uiso 1 1 calc R U . . .
H14D H 1.004872 0.550338 0.194415 0.112 Uiso 1 1 calc R U . . .
C141 C 0.9231(3) 0.5037(3) 0.2744(3) 0.0876(16) Uani 1 1 d . U . . .
H14E H 0.906311 0.548503 0.289047 0.105 Uiso 1 1 calc R U . . .
H14F H 0.959514 0.481187 0.300728 0.105 Uiso 1 1 calc R U . . .
C142 C 0.8543(4) 0.4580(4) 0.2876(3) 0.101(2) Uani 1 1 d . U . . .
H14I H 0.871856 0.411060 0.278861 0.122 Uiso 1 1 calc R U . . .
H14J H 0.826310 0.453509 0.335222 0.122 Uiso 1 1 calc R U . . .
C143 C 0.8010(3) 0.4872(4) 0.2440(3) 0.101(2) Uani 1 1 d . U . . .
H14G H 0.778969 0.531693 0.256493 0.121 Uiso 1 1 calc R U . . .
H14H H 0.757893 0.454666 0.252130 0.121 Uiso 1 1 calc R U . . .
C144 C 0.8412(3) 0.4994(4) 0.1702(3) 0.0880(17) Uani 1 1 d . U . . .
H14A H 0.857766 0.454404 0.156079 0.106 Uiso 1 1 calc R U . . .
H14B H 0.804936 0.521887 0.143692 0.106 Uiso 1 1 calc R U . . .
C145 C -0.0811(5) 0.0466(4) 0.0971(3) 0.154(3) Uani 1 1 d D U . G 1
C146 C -0.0232(4) 0.0003(4) 0.0888(3) 0.122(2) Uani 1 1 d D U . G 1
H146 H 0.021658 0.012569 0.054054 0.147 Uiso 1 1 calc R U . G 1
C147 C -0.0262(4) -0.0691(4) 0.1315(4) 0.151(3) Uani 1 1 d D U . G 1
H147 H 0.014956 -0.101782 0.125809 0.182 Uiso 1 1 calc R U . G 1
C148 C -0.0959(5) -0.0829(4) 0.1819(3) 0.134(3) Uani 1 1 d D U . G 1
H148 H -0.103166 -0.126387 0.211394 0.161 Uiso 1 1 calc R U . G 1
C149 C -0.1552(4) -0.0304(5) 0.1877(4) 0.139(3) Uani 1 1 d D U . G 1
H149 H -0.200871 -0.041627 0.221882 0.167 Uiso 1 1 calc R U . G 1
C150 C -0.1524(4) 0.0335(4) 0.1493(4) 0.155(3) Uani 1 1 d D U . G 1
H150 H -0.192980 0.066735 0.155609 0.186 Uiso 1 1 calc R U . G 1
C151 C -0.0831(7) 0.1139(4) 0.0581(5) 0.217(5) Uani 1 1 d D U . G 1
H7 H -0.034630 0.137632 0.052665 0.325 Uiso 1 1 calc R U . G 1
H8 H -0.126085 0.140660 0.080786 0.325 Uiso 1 1 calc R U . G 1
H15C H -0.090115 0.109841 0.014032 0.325 Uiso 1 1 calc R U . G 1
C3' C 0.4465(18) 0.1964(14) 0.0049(19) 0.122(6) Uiso 0.214(11) 1 d D U P F 2
H3'1 H 0.417060 0.239085 0.012264 0.184 Uiso 0.214(11) 1 calc R U P F 2
H3'2 H 0.477305 0.202471 -0.041454 0.184 Uiso 0.214(11) 1 calc R U P F 2
H3'3 H 0.480718 0.186481 0.035528 0.184 Uiso 0.214(11) 1 calc R U P F 2
C18' C 0.786(2) 0.198(2) 0.5880(18) 0.098(6) Uiso 0.188(13) 1 d . U P B 2
H18D H 0.828207 0.231775 0.574036 0.148 Uiso 0.188(13) 1 calc R U P B 2
H18E H 0.796644 0.163199 0.558774 0.148 Uiso 0.188(13) 1 calc R U P B 2
H18F H 0.782983 0.175042 0.634387 0.148 Uiso 0.188(13) 1 calc R U P B 2
C48' C 0.1878(10) 0.1518(9) 0.6514(8) 0.074(6) Uiso 0.316(14) 1 d . . P D 2
H48D H 0.144727 0.119910 0.659876 0.112 Uiso 0.316(14) 1 calc R U P D 2
H48E H 0.169280 0.193859 0.669650 0.112 Uiso 0.316(14) 1 calc R U P D 2
H48F H 0.227540 0.129162 0.673028 0.112 Uiso 0.316(14) 1 calc R U P D 2

loop_
_atom_site_aniso_label
_atom_site_aniso_U_11
_atom_site_aniso_U_22
_atom_site_aniso_U_33
_atom_site_aniso_U_23
_atom_site_aniso_U_13
_atom_site_aniso_U_12
Mg1 0.0499(8) 0.0660(9) 0.0510(8) -0.0037(6) -0.0235(6) -0.0077(6)
O1 0.0569(17) 0.076(2) 0.0524(17) -0.0033(14) -0.0268(14) -0.0112(14)
N1 0.052(2) 0.066(2) 0.060(2) -0.0038(18) -0.0233(18) -0.0091(17)
C1 0.047(2) 0.058(2) 0.045(2) -0.0022(18) -0.0187(18) -0.0119(18)
Mg2 0.0365(7) 0.0654(8) 0.0516(8) -0.0053(6) -0.0162(6) -0.0060(6)
O2 0.0421(16) 0.082(2) 0.0675(19) -0.0175(16) -0.0221(14) -0.0022(14)
N2 0.054(2) 0.067(2) 0.064(2) -0.0106(18) -0.0280(18) -0.0012(17)
C2 0.044(2) 0.061(2) 0.052(2) -0.0070(19) -0.0184(19) -0.0100(18)
Mg3 0.0359(6) 0.0635(8) 0.0474(7) -0.0013(6) -0.0151(6) -0.0112(6)
O3 0.0498(17) 0.093(2) 0.0472(18) -0.0045(15) -0.0133(15) -0.0097(15)
N3 0.056(2) 0.064(2) 0.053(2) -0.0086(17) -0.0215(17) -0.0052(16)
C3 0.046(2) 0.058(2) 0.052(3) 0.0008(19) -0.022(2) -0.0110(18)
Mg4 0.0410(7) 0.0719(9) 0.0490(8) -0.0072(6) -0.0192(6) -0.0096(6)
O4 0.0469(16) 0.081(2) 0.0510(18) -0.0103(15) -0.0098(14) -0.0087(14)
N4 0.074(3) 0.061(2) 0.076(3) -0.002(2) -0.030(2) -0.0059(19)
C4 0.072(3) 0.087(4) 0.095(4) -0.004(3) -0.041(3) -0.021(3)
O5 0.0359(14) 0.0714(18) 0.0635(18) -0.0060(14) -0.0190(13) -0.0090(12)
N5 0.0399(18) 0.067(2) 0.050(2) -0.0028(16) -0.0124(15) -0.0046(15)
C5 0.064(3) 0.063(3) 0.071(3) -0.001(2) -0.036(3) -0.007(2)
O6 0.0497(16) 0.097(2) 0.0505(17) -0.0101(15) -0.0215(14) -0.0161(15)
N6 0.0387(17) 0.069(2) 0.052(2) -0.0072(17) -0.0161(15) -0.0081(15)
C6 0.070(3) 0.070(3) 0.069(3) -0.007(2) -0.036(3) -0.011(2)
N7 0.0410(18) 0.065(2) 0.054(2) -0.0017(16) -0.0205(15) -0.0093(15)
C7 0.071(3) 0.066(3) 0.060(3) -0.009(2) -0.029(2) 0.002(2)
N8 0.0361(17) 0.067(2) 0.056(2) -0.0039(17) -0.0153(15) -0.0091(15)
C8 0.086(4) 0.073(3) 0.076(3) -0.018(3) -0.026(3) 0.000(3)
N9 0.051(2) 0.073(2) 0.055(2) -0.0070(17) -0.0223(17) -0.0054(17)
C9 0.052(3) 0.080(3) 0.071(3) -0.009(2) -0.020(2) -0.019(2)
N10 0.0427(18) 0.075(2) 0.052(2) -0.0096(17) -0.0201(16) -0.0089(16)
C10 0.061(3) 0.085(3) 0.073(3) -0.002(3) -0.021(3) -0.032(2)
N11 0.0452(19) 0.072(2) 0.056(2) -0.0059(17) -0.0188(16) -0.0143(16)
C11 0.090(4) 0.098(4) 0.079(4) 0.002(3) -0.013(3) -0.040(3)
N12 0.051(2) 0.100(3) 0.065(3) -0.008(2) -0.0109(19) -0.025(2)
C12 0.067(4) 0.116(5) 0.109(5) -0.014(4) -0.003(4) -0.024(3)
C13 0.058(3) 0.117(5) 0.114(5) -0.021(4) -0.013(4) -0.006(3)
C14 0.047(3) 0.101(4) 0.097(4) -0.016(3) -0.017(3) -0.008(3)
C15 0.080(3) 0.081(3) 0.072(3) 0.011(3) -0.034(3) -0.032(3)
C16 0.124(5) 0.086(4) 0.088(4) 0.005(3) -0.052(4) -0.027(4)
C17 0.078(3) 0.111(4) 0.105(4) -0.017(3) -0.042(3) 0.011(3)
C18 0.121(6) 0.094(5) 0.117(6) -0.028(5) -0.018(5) 0.005(5)
C19 0.056(3) 0.078(3) 0.067(3) -0.021(3) -0.020(2) 0.001(2)
C20 0.057(3) 0.078(3) 0.075(3) -0.025(3) -0.020(2) -0.008(2)
C21 0.069(3) 0.105(4) 0.084(4) -0.032(3) -0.014(3) -0.012(3)
C22 0.062(3) 0.142(6) 0.113(5) -0.029(5) -0.018(4) -0.009(4)
C23 0.064(4) 0.137(6) 0.130(6) -0.014(5) -0.036(4) 0.006(4)
C24 0.061(3) 0.112(4) 0.090(4) -0.006(3) -0.029(3) 0.002(3)
C25 0.075(3) 0.074(3) 0.068(3) -0.007(2) -0.017(3) -0.012(2)
C26 0.097(4) 0.077(4) 0.122(5) -0.016(3) -0.016(4) -0.014(3)
C27 0.081(4) 0.106(5) 0.132(5) -0.038(4) -0.057(4) 0.007(3)
C28 0.159(7) 0.092(5) 0.159(7) -0.043(5) -0.085(6) 0.011(5)
C29 0.068(3) 0.068(3) 0.061(3) -0.011(2) -0.028(2) -0.002(2)
C30 0.063(3) 0.067(3) 0.064(3) -0.004(2) -0.030(2) -0.002(2)
C31 0.047(2) 0.056(3) 0.065(3) -0.001(2) -0.013(2) -0.0112(19)
C32 0.057(3) 0.058(3) 0.065(3) -0.007(2) -0.020(2) -0.013(2)
C33 0.047(2) 0.068(3) 0.052(2) -0.005(2) -0.0168(19) -0.0097(19)
C34 0.130(5) 0.076(4) 0.114(5) 0.002(3) -0.078(4) -0.006(3)
C35 0.072(3) 0.062(3) 0.105(4) -0.003(3) -0.031(3) -0.015(2)
C36 0.059(3) 0.085(4) 0.081(4) 0.009(3) -0.001(3) -0.016(3)
C37 0.053(3) 0.068(3) 0.057(3) -0.006(2) -0.015(2) -0.007(2)
C38 0.039(2) 0.077(3) 0.064(3) -0.009(2) -0.012(2) -0.007(2)
C39 0.042(2) 0.068(3) 0.057(3) -0.006(2) -0.0173(19) -0.0043(19)
C40 0.042(2) 0.086(3) 0.080(3) -0.007(3) -0.018(2) 0.000(2)
C41 0.047(2) 0.071(3) 0.060(3) 0.001(2) -0.010(2) 0.003(2)
C42 0.056(3) 0.104(4) 0.061(3) 0.016(3) -0.021(2) -0.001(3)
C43 0.065(4) 0.145(6) 0.077(4) 0.032(4) -0.017(3) 0.015(4)
C44 0.098(5) 0.121(6) 0.092(5) 0.037(4) -0.006(4) 0.037(4)
C45 0.090(4) 0.085(4) 0.106(5) 0.006(4) 0.011(4) 0.019(3)
C46 0.067(3) 0.070(3) 0.070(3) 0.005(3) 0.000(3) 0.001(2)
C47 0.080(4) 0.131(5) 0.058(3) -0.004(3) -0.025(3) -0.011(3)
C48 0.102(8) 0.184(11) 0.086(7) 0.001(7) -0.045(6) -0.049(7)
C49 0.098(4) 0.072(3) 0.087(4) -0.018(3) -0.003(3) -0.020(3)
C50 0.113(5) 0.104(5) 0.124(6) -0.016(4) -0.037(4) -0.013(4)
C51 0.040(2) 0.063(3) 0.064(3) -0.006(2) -0.019(2) -0.0011(18)
C52 0.046(2) 0.068(3) 0.076(3) -0.017(2) -0.021(2) -0.001(2)
C53 0.068(3) 0.066(3) 0.097(4) -0.020(3) -0.028(3) -0.002(2)
C54 0.067(3) 0.062(3) 0.089(4) -0.004(3) -0.022(3) -0.006(2)
C55 0.063(3) 0.073(3) 0.068(3) 0.006(2) -0.023(2) -0.003(2)
C56 0.045(2) 0.068(3) 0.068(3) -0.009(2) -0.020(2) -0.0005(19)
C57 0.075(3) 0.084(3) 0.069(3) -0.022(3) -0.027(3) 0.001(3)
C58 0.138(6) 0.092(4) 0.091(4) -0.031(3) -0.045(4) 0.007(4)
C59 0.064(3) 0.074(3) 0.067(3) -0.007(2) -0.030(2) -0.005(2)
C60 0.076(3) 0.093(4) 0.058(3) -0.009(3) -0.024(3) -0.008(3)
C61 0.065(3) 0.068(3) 0.087(4) 0.001(3) -0.028(3) -0.021(2)
C62 0.049(2) 0.071(3) 0.052(2) -0.004(2) -0.018(2) -0.016(2)
C63 0.038(2) 0.073(3) 0.068(3) -0.002(2) -0.018(2) -0.0146(19)
C64 0.040(2) 0.074(3) 0.053(2) -0.003(2) -0.0136(19) -0.0160(19)
C65 0.035(2) 0.093(4) 0.084(3) -0.002(3) -0.014(2) -0.011(2)
C66 0.047(2) 0.062(3) 0.063(3) 0.000(2) -0.025(2) -0.010(2)
C67 0.070(3) 0.070(3) 0.070(3) 0.004(2) -0.037(3) -0.012(2)
C68 0.088(4) 0.092(4) 0.078(4) -0.002(3) -0.046(3) -0.006(3)
C69 0.089(4) 0.094(4) 0.117(5) -0.007(4) -0.068(4) -0.004(3)
C70 0.071(3) 0.093(4) 0.126(5) -0.037(4) -0.047(3) 0.010(3)
C71 0.057(3) 0.089(4) 0.085(4) -0.018(3) -0.033(3) -0.004(2)
C72 0.083(4) 0.120(5) 0.058(3) -0.007(3) -0.026(3) -0.014(3)
C73 0.125(6) 0.108(5) 0.082(4) -0.019(4) -0.026(4) 0.001(4)
C74 0.067(4) 0.149(6) 0.101(5) -0.055(4) -0.018(3) 0.003(4)
C75 0.094(5) 0.201(8) 0.101(5) 0.031(5) -0.035(4) -0.019(5)
C76 0.037(2) 0.064(3) 0.069(3) -0.007(2) -0.012(2) -0.0073(18)
C77 0.046(2) 0.068(3) 0.076(3) -0.012(2) -0.016(2) -0.007(2)
C78 0.060(3) 0.077(4) 0.096(4) -0.029(3) -0.015(3) -0.008(2)
C79 0.058(3) 0.070(3) 0.105(4) -0.009(3) -0.015(3) -0.004(2)
C80 0.058(3) 0.071(3) 0.088(4) 0.002(3) -0.020(3) -0.005(2)
C81 0.043(2) 0.070(3) 0.071(3) -0.001(2) -0.015(2) -0.006(2)
C82 0.071(3) 0.085(3) 0.077(3) -0.028(3) -0.021(3) -0.003(3)
C83 0.107(5) 0.107(5) 0.121(5) -0.049(4) -0.048(4) 0.014(4)
C84 0.061(3) 0.083(3) 0.072(3) -0.003(3) -0.031(2) -0.003(2)
C85 0.109(5) 0.090(4) 0.075(4) 0.000(3) -0.019(3) -0.003(3)
C86 0.043(2) 0.053(2) 0.053(3) 0.0013(18) -0.019(2) -0.0086(17)
C87 0.039(2) 0.050(2) 0.053(2) -0.0027(18) -0.0180(18) -0.0090(16)
C88 0.044(2) 0.062(2) 0.052(2) 0.0008(19) -0.0229(19) -0.0087(18)
C89 0.099(4) 0.082(4) 0.087(4) -0.027(3) -0.044(3) 0.001(3)
C90 0.057(3) 0.076(3) 0.064(3) -0.017(2) -0.021(2) -0.005(2)
C91 0.056(3) 0.079(3) 0.061(3) -0.014(2) -0.029(2) -0.009(2)
C92 0.043(2) 0.081(3) 0.048(2) -0.010(2) -0.0159(19) -0.011(2)
C93 0.065(3) 0.095(4) 0.063(3) -0.017(3) -0.036(2) -0.001(2)
C94 0.063(3) 0.070(3) 0.070(3) -0.018(2) -0.028(2) -0.002(2)
C95 0.087(4) 0.069(3) 0.079(3) -0.011(3) -0.037(3) -0.001(3)
C96 0.113(5) 0.083(4) 0.088(4) -0.013(3) -0.038(4) 0.007(4)
C97 0.112(5) 0.089(4) 0.112(5) -0.023(4) -0.060(4) 0.022(4)
C98 0.067(4) 0.125(6) 0.139(6) -0.027(5) -0.042(4) 0.016(4)
C99 0.064(3) 0.081(4) 0.109(4) -0.002(3) -0.022(3) 0.003(3)
C100 0.104(5) 0.072(4) 0.109(5) -0.009(3) -0.019(4) -0.020(3)
C101 0.164(8) 0.128(7) 0.116(6) -0.010(5) -0.015(6) -0.013(6)
C102 0.075(4) 0.136(5) 0.133(5) 0.004(4) -0.007(4) 0.017(3)
C103 0.079(5) 0.134(6) 0.134(7) -0.008(6) -0.029(5) -0.008(4)
C104 0.049(2) 0.072(3) 0.051(2) -0.006(2) -0.022(2) -0.004(2)
C105 0.058(3) 0.077(3) 0.051(3) -0.005(2) -0.020(2) -0.007(2)
C106 0.076(3) 0.074(3) 0.063(3) -0.004(2) -0.022(3) -0.006(3)
C107 0.080(4) 0.071(3) 0.065(3) -0.003(2) -0.024(3) 0.007(3)
C108 0.068(3) 0.095(4) 0.061(3) -0.012(3) -0.030(3) 0.016(3)
C109 0.050(2) 0.084(3) 0.051(2) -0.009(2) -0.023(2) 0.002(2)
C110 0.043(2) 0.102(4) 0.073(3) -0.010(3) -0.026(2) -0.002(2)
C111 0.051(3) 0.109(4) 0.069(3) -0.010(3) -0.015(2) 0.002(3)
C112 0.058(3) 0.088(3) 0.068(3) -0.003(3) -0.018(2) -0.019(2)
C113 0.070(3) 0.106(4) 0.084(4) -0.023(3) -0.014(3) -0.006(3)
C114 0.047(2) 0.073(3) 0.057(3) -0.008(2) -0.021(2) -0.010(2)
C115 0.048(2) 0.079(3) 0.054(3) -0.008(2) -0.015(2) -0.015(2)
C116 0.043(2) 0.081(3) 0.059(3) -0.005(2) -0.016(2) -0.011(2)
C117 0.049(2) 0.090(3) 0.067(3) -0.011(2) -0.018(2) -0.026(2)
C118 0.055(3) 0.086(3) 0.062(3) -0.010(2) -0.023(2) -0.022(2)
C119 0.060(3) 0.129(5) 0.068(3) -0.017(3) -0.001(3) -0.017(3)
C120 0.065(3) 0.135(5) 0.086(4) -0.015(4) -0.008(3) -0.045(3)
C121 0.110(6) 0.141(7) 0.221(9) -0.020(6) -0.068(6) -0.022(5)
C122 0.142(7) 0.148(7) 0.143(7) 0.013(5) -0.060(6) -0.057(5)
C123 0.240(11) 0.126(7) 0.140(7) -0.008(6) -0.073(7) -0.026(7)
C124 0.168(8) 0.130(7) 0.102(5) -0.021(5) -0.020(5) -0.017(6)
C125 0.132(5) 0.153(6) 0.168(6) -0.019(5) 0.005(5) 0.007(5)
C126 0.110(5) 0.125(5) 0.224(7) -0.039(5) -0.067(5) -0.015(4)
C127 0.096(5) 0.132(6) 0.098(5) 0.003(4) -0.035(4) -0.006(4)
C128 0.165(8) 0.109(6) 0.125(6) -0.034(5) 0.029(6) -0.042(5)
C129 0.140(7) 0.135(7) 0.183(9) -0.026(6) -0.005(6) -0.072(6)
C130 0.115(6) 0.221(10) 0.125(6) -0.055(7) -0.031(5) 0.035(7)
C131 0.182(8) 0.098(5) 0.112(6) -0.009(4) -0.063(6) -0.019(5)
C132 0.116(6) 0.134(7) 0.142(7) -0.009(5) -0.070(5) -0.018(5)
C133 0.145(6) 0.166(6) 0.167(6) 0.002(5) -0.021(5) -0.005(5)
C134 0.164(6) 0.141(6) 0.159(6) 0.000(5) -0.001(5) 0.004(5)
C135 0.185(7) 0.170(6) 0.184(7) -0.032(5) -0.008(5) -0.014(6)
C136 0.099(5) 0.159(6) 0.173(6) 0.020(5) -0.024(4) -0.003(4)
C137 0.145(6) 0.147(6) 0.150(6) -0.023(5) -0.020(5) 0.000(5)
C138 0.172(6) 0.158(6) 0.201(7) 0.003(5) -0.017(5) -0.004(5)
C139 0.085(4) 0.108(5) 0.083(4) 0.008(3) -0.019(3) -0.016(3)
C140 0.066(3) 0.127(5) 0.084(4) -0.002(3) -0.019(3) -0.023(3)
C141 0.068(3) 0.116(5) 0.082(4) -0.013(3) -0.027(3) -0.012(3)
C142 0.100(4) 0.117(5) 0.084(4) 0.000(3) -0.021(3) -0.031(4)
C143 0.073(4) 0.136(5) 0.094(4) -0.008(4) -0.022(3) -0.032(3)
C144 0.072(3) 0.118(5) 0.074(4) -0.001(3) -0.025(3) -0.018(3)
C145 0.184(5) 0.169(5) 0.149(5) -0.054(4) -0.090(4) -0.039(4)
C146 0.117(4) 0.171(5) 0.103(4) -0.047(4) -0.046(3) -0.048(4)
C147 0.150(5) 0.178(5) 0.159(5) -0.065(4) -0.068(4) -0.019(4)
C148 0.144(5) 0.152(5) 0.128(5) -0.041(4) -0.056(4) -0.034(4)
C149 0.142(5) 0.173(5) 0.134(5) -0.050(4) -0.072(4) -0.021(4)
C150 0.154(5) 0.208(6) 0.139(5) -0.065(4) -0.067(4) -0.043(4)
C151 0.283(10) 0.181(8) 0.244(9) -0.035(7) -0.163(8) -0.053(7)

loop_
_atom_type_symbol
_atom_type_description
_atom_type_scat_dispersion_real
_atom_type_scat_dispersion_imag
_atom_type_scat_source
C C 0.0181 0.0091 'International Tables Vol C Tables 4.2.6.8 and 6.1.1.4'
H H 0.0000 0.0000 'International Tables Vol C Tables 4.2.6.8 and 6.1.1.4'
N N 0.0311 0.0180 'International Tables Vol C Tables 4.2.6.8 and 6.1.1.4'
O O 0.0492 0.0322 'International Tables Vol C Tables 4.2.6.8 and 6.1.1.4'
Mg Mg 0.1719 0.1771 'International Tables Vol C Tables 4.2.6.8 and 6.1.1.4'

loop_
_geom_angle_atom_site_label_1
_geom_angle_atom_site_label_2
_geom_angle_atom_site_label_3
_geom_angle
_geom_angle_site_symmetry_1
_geom_angle_site_symmetry_3
_geom_angle_publ_flag
O1 Mg1 N2 121.43(15) . . ?
O1 Mg1 N1 121.61(15) . . ?
N2 Mg1 N1 94.13(16) . . ?
O1 Mg1 N3 98.62(14) . . ?
N2 Mg1 N3 112.58(16) . . ?
N1 Mg1 N3 108.79(15) . . ?
C1 O1 Mg1 157.5(3) . . ?
C5 N1 C9 117.9(4) . . ?
C5 N1 Mg1 123.3(3) . . ?
C9 N1 Mg1 118.9(3) . . ?
O1 C1 C3 150.3(4) . . ?
O1 C1 C2 149.4(4) . . ?
C3 C1 C2 60.3(3) . . ?
O4 Mg2 O2 116.28(14) . . ?
O4 Mg2 N6 109.66(14) . . ?
O2 Mg2 N6 116.85(15) . . ?
O4 Mg2 N5 110.72(15) . . ?
O2 Mg2 N5 107.71(14) . . ?
N6 Mg2 N5 93.08(14) . . ?
C2 O2 Mg2 137.4(3) . . ?
C7 N2 C19 116.4(4) . . ?
C7 N2 Mg1 122.3(3) . . ?
C19 N2 Mg1 121.2(3) . . ?
O2 C2 C1 149.5(4) . . ?
O2 C2 C3 150.8(4) . . ?
C1 C2 C3 59.7(3) . . ?
O3 Mg3 O5 113.76(14) . . ?
O3 Mg3 N7 121.51(16) . . ?
O5 Mg3 N7 105.72(13) . . ?
O3 Mg3 N8 105.10(14) . . ?
O5 Mg3 N8 116.70(15) . . ?
N7 Mg3 N8 92.84(14) . . ?
C3 O3 Mg3 153.6(3) . . ?
C33 N3 C29 114.5(4) . . ?
C33 N3 Mg1 122.7(3) . . ?
C29 N3 Mg1 122.8(3) . . ?
O3 C3 C1 149.3(4) . . ?
O3 C3 C2 150.7(4) . . ?
C1 C3 C2 60.0(3) . . ?
O6 Mg4 N9 114.96(15) . . ?
O6 Mg4 N10 121.28(15) . . ?
N9 Mg4 N10 95.33(15) . . ?
O6 Mg4 N11 107.74(14) . . ?
N9 Mg4 N11 109.95(16) . . ?
N10 Mg4 N11 106.77(14) . . ?
C86 O4 Mg2 156.0(3) . . ?
C31 N4 C35 121.0(4) . . ?
C31 N4 C34 119.9(4) . . ?
C35 N4 C34 118.5(4) . . ?
C5 C4 H4A 109.5 . . ?
C5 C4 H4B 109.5 . . ?
H4A C4 H4B 109.5 . . ?
C5 C4 H4C 109.5 . . ?
H4A C4 H4C 109.5 . . ?
H4B C4 H4C 109.5 . . ?
C87 O5 Mg3 138.1(3) . . ?
C37 N5 C41 121.0(4) . . ?
C37 N5 Mg2 124.3(3) . . ?
C41 N5 Mg2 114.7(3) . . ?
N1 C5 C6 123.7(4) . . ?
N1 C5 C4 120.1(5) . . ?
C6 C5 C4 116.2(4) . . ?
C88 O6 Mg4 147.9(3) . . ?
C39 N6 C51 119.5(3) . . ?
C39 N6 Mg2 124.0(3) . . ?
C51 N6 Mg2 116.5(2) . . ?
C5 C6 C7 131.1(4) . . ?
C5 C6 H6 114.4 . . ?
C7 C6 H6 114.4 . . ?
C62 N7 C66 120.6(3) . . ?
C62 N7 Mg3 121.9(3) . . ?
C66 N7 Mg3 117.4(2) . . ?
N2 C7 C6 124.6(5) . . ?
N2 C7 C8 119.5(4) . . ?
C6 C7 C8 115.9(4) . . ?
C64 N8 C76 121.1(3) . . ?
C64 N8 Mg3 120.9(3) . . ?
C76 N8 Mg3 117.3(2) . . ?
C7 C8 H8A 109.5 . . ?
C7 C8 H8B 109.5 . . ?
H8A C8 H8B 109.5 . . ?
C7 C8 H8C 109.5 . . ?
H8A C8 H8C 109.5 . . ?
H8B C8 H8C 109.5 . . ?
C90 N9 C94 118.7(4) . . ?
C90 N9 Mg4 120.6(3) . . ?
C94 N9 Mg4 120.8(3) . . ?
C10 C9 C14 121.5(5) . . ?
C10 C9 N1 118.2(5) . . ?
C14 C9 N1 120.4(4) . . ?
C92 N10 C104 118.8(3) . . ?
C92 N10 Mg4 120.0(3) . . ?
C104 N10 Mg4 121.1(3) . . ?
C9 C10 C11 118.6(5) . . ?
C9 C10 C15 120.0(5) . . ?
C11 C10 C15 121.4(5) . . ?
C114 N11 C118 116.0(4) . . ?
C114 N11 Mg4 126.2(3) . . ?
C118 N11 Mg4 117.8(3) . . ?
C12 C11 C10 119.4(6) . . ?
C12 C11 H11 120.3 . . ?
C10 C11 H11 120.3 . . ?
C116 N12 C119 121.8(4) . . ?
C116 N12 C120 120.3(4) . . ?
C119 N12 C120 117.9(4) . . ?
C13 C12 C11 121.2(6) . . ?
C13 C12 H12 119.4 . . ?
C11 C12 H12 119.4 . . ?
C12 C13 C14 122.1(6) . . ?
C12 C13 H13 118.9 . . ?
C14 C13 H13 118.9 . . ?
C9 C14 C13 117.2(6) . . ?
C9 C14 C17 121.9(5) . . ?
C13 C14 C17 120.9(6) . . ?
C10 C15 C16 116.6(5) . . ?
C10 C15 H15A 108.1 . . ?
C16 C15 H15A 108.1 . . ?
C10 C15 H15B 108.1 . . ?
C16 C15 H15B 108.1 . . ?
H15A C15 H15B 107.3 . . ?
C15 C16 H16A 109.5 . . ?
C15 C16 H16B 109.5 . . ?
H16A C16 H16B 109.5 . . ?
C15 C16 H16C 109.5 . . ?
H16A C16 H16C 109.5 . . ?
H16B C16 H16C 109.5 . . ?
C18' C17 C14 117.2(16) . . ?
C18 C17 C14 114.8(6) . . ?
C18 C17 H17A 108.6 . . ?
C14 C17 H17A 108.6 . . ?
C18 C17 H17B 108.6 . . ?
C14 C17 H17B 108.6 . . ?
H17A C17 H17B 107.5 . . ?
C17 C18 H18A 109.5 . . ?
C17 C18 H18B 109.5 . . ?
H18A C18 H18B 109.5 . . ?
C17 C18 H18C 109.5 . . ?
H18A C18 H18C 109.5 . . ?
H18B C18 H18C 109.5 . . ?
C24 C19 C20 119.9(5) . . ?
C24 C19 N2 119.0(5) . . ?
C20 C19 N2 121.0(4) . . ?
C21 C20 C19 117.9(5) . . ?
C21 C20 C25 119.6(5) . . ?
C19 C20 C25 122.5(4) . . ?
C22 C21 C20 122.8(6) . . ?
C22 C21 H21 118.6 . . ?
C20 C21 H21 118.6 . . ?
C21 C22 C23 119.5(6) . . ?
C21 C22 H22 120.2 . . ?
C23 C22 H22 120.2 . . ?
C22 C23 C24 120.1(6) . . ?
C22 C23 H23 119.9 . . ?
C24 C23 H23 119.9 . . ?
C19 C24 C23 119.1(6) . . ?
C19 C24 C27 121.9(5) . . ?
C23 C24 C27 119.0(5) . . ?
C20 C25 C26 113.2(5) . . ?
C20 C25 H25A 108.9 . . ?
C26 C25 H25A 108.9 . . ?
C20 C25 H25B 108.9 . . ?
C26 C25 H25B 108.9 . . ?
H25A C25 H25B 107.8 . . ?
C25 C26 H26A 109.5 . . ?
C25 C26 H26B 109.5 . . ?
H26A C26 H26B 109.5 . . ?
C25 C26 H26C 109.5 . . ?
H26A C26 H26C 109.5 . . ?
H26B C26 H26C 109.5 . . ?
C28 C27 C24 109.5(6) . . ?
C28 C27 H27A 109.8 . . ?
C24 C27 H27A 109.8 . . ?
C28 C27 H27B 109.8 . . ?
C24 C27 H27B 109.8 . . ?
H27A C27 H27B 108.2 . . ?
C27 C28 H28A 109.5 . . ?
C27 C28 H28B 109.5 . . ?
H28A C28 H28B 109.5 . . ?
C27 C28 H28C 109.5 . . ?
H28A C28 H28C 109.5 . . ?
H28B C28 H28C 109.5 . . ?
N3 C29 C30 125.0(4) . . ?
N3 C29 H29 117.5 . . ?
C30 C29 H29 117.5 . . ?
C29 C30 C31 120.4(4) . . ?
C29 C30 H30 119.8 . . ?
C31 C30 H30 119.8 . . ?
N4 C31 C30 122.3(4) . . ?
N4 C31 C32 122.4(4) . . ?
C30 C31 C32 115.3(4) . . ?
C33 C32 C31 120.0(4) . . ?
C33 C32 H32 120.0 . . ?
C31 C32 H32 120.0 . . ?
N3 C33 C32 124.7(4) . . ?
N3 C33 H33 117.6 . . ?
C32 C33 H33 117.6 . . ?
N4 C34 H34A 109.5 . . ?
N4 C34 H34B 109.5 . . ?
H34A C34 H34B 109.5 . . ?
N4 C34 H34C 109.5 . . ?
H34A C34 H34C 109.5 . . ?
H34B C34 H34C 109.5 . . ?
N4 C35 H35A 109.5 . . ?
N4 C35 H35B 109.5 . . ?
H35A C35 H35B 109.5 . . ?
N4 C35 H35C 109.5 . . ?
H35A C35 H35C 109.5 . . ?
H35B C35 H35C 109.5 . . ?
C37 C36 H36A 109.5 . . ?
C37 C36 H36B 109.5 . . ?
H36A C36 H36B 109.5 . . ?
C37 C36 H36C 109.5 . . ?
H36A C36 H36C 109.5 . . ?
H36B C36 H36C 109.5 . . ?
N5 C37 C38 123.3(4) . . ?
N5 C37 C36 119.8(4) . . ?
C38 C37 C36 116.8(4) . . ?
C39 C38 C37 130.6(4) . . ?
C39 C38 H38 114.7 . . ?
C37 C38 H38 114.7 . . ?
N6 C39 C38 123.9(4) . . ?
N6 C39 C40 119.4(4) . . ?
C38 C39 C40 116.8(4) . . ?
C39 C40 H40A 109.5 . . ?
C39 C40 H40B 109.5 . . ?
H40A C40 H40B 109.5 . . ?
C39 C40 H40C 109.5 . . ?
H40A C40 H40C 109.5 . . ?
H40B C40 H40C 109.5 . . ?
C46 C41 C42 121.0(5) . . ?
C46 C41 N5 119.0(4) . . ?
C42 C41 N5 119.6(5) . . ?
C43 C42 C41 117.5(6) . . ?
C43 C42 C47 120.6(6) . . ?
C41 C42 C47 121.9(5) . . ?
C44 C43 C42 121.5(7) . . ?
C44 C43 H43 119.3 . . ?
C42 C43 H43 119.3 . . ?
C43 C44 C45 121.3(6) . . ?
C43 C44 H44 119.4 . . ?
C45 C44 H44 119.4 . . ?
C44 C45 C46 120.2(7) . . ?
C44 C45 H45 119.9 . . ?
C46 C45 H45 119.9 . . ?
C41 C46 C45 118.6(6) . . ?
C41 C46 C49 122.4(5) . . ?
C45 C46 C49 119.0(6) . . ?
C42 C47 C48 108.6(7) . . ?
C42 C47 C48' 122.1(8) . . ?
C42 C47 H47A 110.0 . . ?
C48 C47 H47A 110.0 . . ?
C42 C47 H47B 110.0 . . ?
C48 C47 H47B 110.0 . . ?
H47A C47 H47B 108.4 . . ?
C47 C48 H48A 109.5 . . ?
C47 C48 H48B 109.5 . . ?
H48A C48 H48B 109.5 . . ?
C47 C48 H48C 109.5 . . ?
H48A C48 H48C 109.5 . . ?
H48B C48 H48C 109.5 . . ?
C50 C49 C46 112.3(5) . . ?
C50 C49 H49A 109.2 . . ?
C46 C49 H49A 109.2 . . ?
C50 C49 H49B 109.2 . . ?
C46 C49 H49B 109.2 . . ?
H49A C49 H49B 107.9 . . ?
C49 C50 H50A 109.5 . . ?
C49 C50 H50B 109.5 . . ?
H50A C50 H50B 109.5 . . ?
C49 C50 H50C 109.5 . . ?
H50A C50 H50C 109.5 . . ?
H50B C50 H50C 109.5 . . ?
C56 C51 C52 121.7(4) . . ?
C56 C51 N6 119.9(4) . . ?
C52 C51 N6 118.2(4) . . ?
C53 C52 C51 117.9(4) . . ?
C53 C52 C57 122.0(4) . . ?
C51 C52 C57 120.1(4) . . ?
C52 C53 C54 121.6(5) . . ?
C52 C53 H53 119.2 . . ?
C54 C53 H53 119.2 . . ?
C55 C54 C53 119.6(5) . . ?
C55 C54 H54 120.2 . . ?
C53 C54 H54 120.2 . . ?
C54 C55 C56 121.7(5) . . ?
C54 C55 H55 119.1 . . ?
C56 C55 H55 119.1 . . ?
C51 C56 C55 117.5(4) . . ?
C51 C56 C59 122.2(4) . . ?
C55 C56 C59 120.4(4) . . ?
C58 C57 C52 116.7(5) . . ?
C58 C57 H57A 108.1 . . ?
C52 C57 H57A 108.1 . . ?
C58 C57 H57B 108.1 . . ?
C52 C57 H57B 108.1 . . ?
H57A C57 H57B 107.3 . . ?
C57 C58 H58A 109.5 . . ?
C57 C58 H58B 109.5 . . ?
H58A C58 H58B 109.5 . . ?
C57 C58 H58C 109.5 . . ?
H58A C58 H58C 109.5 . . ?
H58B C58 H58C 109.5 . . ?
C56 C59 C60 115.8(4) . . ?
C56 C59 H59A 108.3 . . ?
C60 C59 H59A 108.3 . . ?
C56 C59 H59B 108.3 . . ?
C60 C59 H59B 108.3 . . ?
H59A C59 H59B 107.4 . . ?
C59 C60 H60A 109.5 . . ?
C59 C60 H60B 109.5 . . ?
H60A C60 H60B 109.5 . . ?
C59 C60 H60C 109.5 . . ?
H60A C60 H60C 109.5 . . ?
H60B C60 H60C 109.5 . . ?
C62 C61 H61A 109.5 . . ?
C62 C61 H61B 109.5 . . ?
H61A C61 H61B 109.5 . . ?
C62 C61 H61C 109.5 . . ?
H61A C61 H61C 109.5 . . ?
H61B C61 H61C 109.5 . . ?
N7 C62 C63 123.8(4) . . ?
N7 C62 C61 119.0(4) . . ?
C63 C62 C61 117.2(4) . . ?
C62 C63 C64 129.7(4) . . ?
C62 C63 H63 115.1 . . ?
C64 C63 H63 115.1 . . ?
N8 C64 C63 124.1(4) . . ?
N8 C64 C65 119.4(4) . . ?
C63 C64 C65 116.5(4) . . ?
C64 C65 H65A 109.5 . . ?
C64 C65 H65B 109.5 . . ?
H65A C65 H65B 109.5 . . ?
C64 C65 H65C 109.5 . . ?
H65A C65 H65C 109.5 . . ?
H65B C65 H65C 109.5 . . ?
C71 C66 C67 120.5(4) . . ?
C71 C66 N7 119.8(4) . . ?
C67 C66 N7 119.3(4) . . ?
C68 C67 C66 118.6(5) . . ?
C68 C67 C72 118.3(5) . . ?
C66 C67 C72 122.8(4) . . ?
C69 C68 C67 120.7(5) . . ?
C69 C68 H68 119.7 . . ?
C67 C68 H68 119.7 . . ?
C68 C69 C70 121.4(5) . . ?
C68 C69 H69 119.3 . . ?
C70 C69 H69 119.3 . . ?
C69 C70 C71 120.1(6) . . ?
C69 C70 H70 119.9 . . ?
C71 C70 H70 119.9 . . ?
C66 C71 C70 118.6(5) . . ?
C66 C71 C74 121.3(4) . . ?
C70 C71 C74 120.1(5) . . ?
C67 C72 C73 112.8(5) . . ?
C67 C72 H72A 109.0 . . ?
C73 C72 H72A 109.0 . . ?
C67 C72 H72B 109.0 . . ?
C73 C72 H72B 109.0 . . ?
H72A C72 H72B 107.8 . . ?
C72 C73 H73A 109.5 . . ?
C72 C73 H73B 109.5 . . ?
H73A C73 H73B 109.5 . . ?
C72 C73 H73C 109.5 . . ?
H73A C73 H73C 109.5 . . ?
H73B C73 H73C 109.5 . . ?
C75 C74 C71 118.3(6) . . ?
C75 C74 H74A 107.7 . . ?
C71 C74 H74A 107.7 . . ?
C75 C74 H74B 107.7 . . ?
C71 C74 H74B 107.7 . . ?
H74A C74 H74B 107.1 . . ?
C74 C75 H75A 109.5 . . ?
C74 C75 H75B 109.5 . . ?
H75A C75 H75B 109.5 . . ?
C74 C75 H75C 109.5 . . ?
H75A C75 H75C 109.5 . . ?
H75B C75 H75C 109.5 . . ?
C77 C76 N8 118.8(4) . . ?
C77 C76 C81 120.4(4) . . ?
N8 C76 C81 120.6(4) . . ?
C78 C77 C76 118.6(5) . . ?
C78 C77 C82 121.7(5) . . ?
C76 C77 C82 119.8(4) . . ?
C77 C78 C79 121.1(5) . . ?
C77 C78 H78 119.5 . . ?
C79 C78 H78 119.5 . . ?
C80 C79 C78 120.2(5) . . ?
C80 C79 H79 119.9 . . ?
C78 C79 H79 119.9 . . ?
C79 C80 C81 121.6(5) . . ?
C79 C80 H80 119.2 . . ?
C81 C80 H80 119.2 . . ?
C80 C81 C76 118.1(5) . . ?
C80 C81 C84 120.1(4) . . ?
C76 C81 C84 121.8(4) . . ?
C83 C82 C77 116.7(5) . . ?
C83 C82 H82A 108.1 . . ?
C77 C82 H82A 108.1 . . ?
C83 C82 H82B 108.1 . . ?
C77 C82 H82B 108.1 . . ?
H82A C82 H82B 107.3 . . ?
C82 C83 H83A 109.5 . . ?
C82 C83 H83B 109.5 . . ?
H83A C83 H83B 109.5 . . ?
C82 C83 H83C 109.5 . . ?
H83A C83 H83C 109.5 . . ?
H83B C83 H83C 109.5 . . ?
C81 C84 C85 115.0(5) . . ?
C81 C84 H84A 108.5 . . ?
C85 C84 H84A 108.5 . . ?
C81 C84 H84B 108.5 . . ?
C85 C84 H84B 108.5 . . ?
H84A C84 H84B 107.5 . . ?
C84 C85 H85A 109.5 . . ?
C84 C85 H85B 109.5 . . ?
H85A C85 H85B 109.5 . . ?
C84 C85 H85C 109.5 . . ?
H85A C85 H85C 109.5 . . ?
H85B C85 H85C 109.5 . . ?
O4 C86 C88 148.9(4) . . ?
O4 C86 C87 151.6(4) . . ?
C88 C86 C87 59.5(3) . . ?
O5 C87 C88 149.1(4) . . ?
O5 C87 C86 150.7(4) . . ?
C88 C87 C86 60.1(3) . . ?
O6 C88 C87 148.8(4) . . ?
O6 C88 C86 150.7(4) . . ?
C87 C88 C86 60.4(3) . . ?
C90 C89 H89A 109.5 . . ?
C90 C89 H89B 109.5 . . ?
H89A C89 H89B 109.5 . . ?
C90 C89 H89C 109.5 . . ?
H89A C89 H89C 109.5 . . ?
H89B C89 H89C 109.5 . . ?
N9 C90 C91 124.8(4) . . ?
N9 C90 C89 119.0(4) . . ?
C91 C90 C89 116.1(4) . . ?
C92 C91 C90 130.8(4) . . ?
C92 C91 H91 114.6 . . ?
C90 C91 H91 114.6 . . ?
N10 C92 C91 125.2(4) . . ?
N10 C92 C93 118.7(4) . . ?
C91 C92 C93 116.0(4) . . ?
C92 C93 H93A 109.5 . . ?
C92 C93 H93B 109.5 . . ?
H93A C93 H93B 109.5 . . ?
C92 C93 H93C 109.5 . . ?
H93A C93 H93C 109.5 . . ?
H93B C93 H93C 109.5 . . ?
C95 C94 C99 120.2(5) . . ?
C95 C94 N9 121.2(4) . . ?
C99 C94 N9 118.6(4) . . ?
C96 C95 C94 119.0(5) . . ?
C96 C95 C100 118.3(5) . . ?
C94 C95 C100 122.8(5) . . ?
C97 C96 C95 121.3(6) . . ?
C97 C96 H96 119.3 . . ?
C95 C96 H96 119.3 . . ?
C96 C97 C98 120.7(6) . . ?
C96 C97 H97 119.7 . . ?
C98 C97 H97 119.7 . . ?
C97 C98 C99 121.2(6) . . ?
C97 C98 H98 119.4 . . ?
C99 C98 H98 119.4 . . ?
C94 C99 C98 117.6(5) . . ?
C94 C99 C102 122.6(5) . . ?
C98 C99 C102 119.4(6) . . ?
C95 C100 C101 110.7(6) . . ?
C95 C100 H10A 109.5 . . ?
C101 C100 H10A 109.5 . . ?
C95 C100 H10B 109.5 . . ?
C101 C100 H10B 109.5 . . ?
H10A C100 H10B 108.1 . . ?
C100 C101 H5 109.5 . . ?
C100 C101 H9 109.5 . . ?
H5 C101 H9 109.5 . . ?
C100 C101 H10 109.5 . . ?
H5 C101 H10 109.5 . . ?
H9 C101 H10 109.5 . . ?
C103 C102 C99 109.1(7) . . ?
C3' C102 C99 149.8(16) . . ?
C103 C102 H10C 109.9 . . ?
C99 C102 H10C 109.9 . . ?
C103 C102 H10D 109.9 . . ?
C99 C102 H10D 109.9 . . ?
H10C C102 H10D 108.3 . . ?
C102 C103 H14 109.5 . . ?
C102 C103 H10E 109.5 . . ?
H14 C103 H10E 109.5 . . ?
C102 C103 H10F 109.5 . . ?
H14 C103 H10F 109.5 . . ?
H10E C103 H10F 109.5 . . ?
C109 C104 C105 119.1(4) . . ?
C109 C104 N10 121.4(4) . . ?
C105 C104 N10 119.4(4) . . ?
C106 C105 C104 119.0(4) . . ?
C106 C105 C112 119.8(4) . . ?
C104 C105 C112 121.2(4) . . ?
C107 C106 C105 122.2(5) . . ?
C107 C106 H106 118.9 . . ?
C105 C106 H106 118.9 . . ?
C106 C107 C108 119.3(5) . . ?
C106 C107 H107 120.4 . . ?
C108 C107 H107 120.4 . . ?
C107 C108 C109 121.3(5) . . ?
C107 C108 H108 119.4 . . ?
C109 C108 H108 119.4 . . ?
C108 C109 C104 118.8(4) . . ?
C108 C109 C110 118.9(4) . . ?
C104 C109 C110 122.2(4) . . ?
C109 C110 C111 111.9(4) . . ?
C109 C110 H11C 109.2 . . ?
C111 C110 H11C 109.2 . . ?
C109 C110 H11D 109.2 . . ?
C111 C110 H11D 109.2 . . ?
H11C C110 H11D 107.9 . . ?
C110 C111 H1 109.5 . . ?
C110 C111 H2 109.5 . . ?
H1 C111 H2 109.5 . . ?
C110 C111 H3 109.5 . . ?
H1 C111 H3 109.5 . . ?
H2 C111 H3 109.5 . . ?
C113 C112 C105 113.5(4) . . ?
C113 C112 H11A 108.9 . . ?
C105 C112 H11A 108.9 . . ?
C113 C112 H11B 108.9 . . ?
C105 C112 H11B 108.9 . . ?
H11A C112 H11B 107.7 . . ?
C112 C113 H4 109.5 . . ?
C112 C113 H11E 109.5 . . ?
H4 C113 H11E 109.5 . . ?
C112 C113 H11F 109.5 . . ?
H4 C113 H11F 109.5 . . ?
H11E C113 H11F 109.5 . . ?
N11 C114 C115 124.1(4) . . ?
N11 C114 H114 117.9 . . ?
C115 C114 H114 117.9 . . ?
C114 C115 C116 120.1(4) . . ?
C114 C115 H115 119.9 . . ?
C116 C115 H115 119.9 . . ?
N12 C116 C117 122.1(4) . . ?
N12 C116 C115 122.1(4) . . ?
C117 C116 C115 115.8(4) . . ?
C118 C117 C116 120.7(4) . . ?
C118 C117 H117 119.6 . . ?
C116 C117 H117 119.6 . . ?
N11 C118 C117 123.3(4) . . ?
N11 C118 H118 118.4 . . ?
C117 C118 H118 118.4 . . ?
N12 C119 H11G 109.5 . . ?
N12 C119 H11H 109.5 . . ?
H11G C119 H11H 109.5 . . ?
N12 C119 H11I 109.5 . . ?
H11G C119 H11I 109.5 . . ?
H11H C119 H11I 109.5 . . ?
N12 C120 H12A 109.5 . . ?
N12 C120 H12B 109.5 . . ?
H12A C120 H12B 109.5 . . ?
N12 C120 H12C 109.5 . . ?
H12A C120 H12C 109.5 . . ?
H12B C120 H12C 109.5 . . ?
C122 C121 C126 109.4(7) . . ?
C122 C121 H12N 109.8 . . ?
C126 C121 H12N 109.8 . . ?
C122 C121 H12O 109.8 . . ?
C126 C121 H12O 109.8 . . ?
H12N C121 H12O 108.2 . . ?
C121 C122 C123 113.4(8) . . ?
C121 C122 H12J 108.9 . . ?
C123 C122 H12J 108.9 . . ?
C121 C122 H12K 108.9 . . ?
C123 C122 H12K 108.9 . . ?
H12J C122 H12K 107.7 . . ?
C122 C123 C124 111.2(8) . . ?
C122 C123 H12T 109.4 . . ?
C124 C123 H12T 109.4 . . ?
C122 C123 H12U 109.4 . . ?
C124 C123 H12U 109.4 . . ?
H12T C123 H12U 108.0 . . ?
C125 C124 C123 111.0(10) . . ?
C125 C124 H12L 109.4 . . ?
C123 C124 H12L 109.4 . . ?
C125 C124 H12M 109.4 . . ?
C123 C124 H12M 109.4 . . ?
H12L C124 H12M 108.0 . . ?
C124 C125 C126 112.0(8) . . ?
C124 C125 H12P 109.2 . . ?
C126 C125 H12P 109.2 . . ?
C124 C125 H12Q 109.2 . . ?
C126 C125 H12Q 109.2 . . ?
H12P C125 H12Q 107.9 . . ?
C125 C126 C121 111.1(8) . . ?
C125 C126 H12R 109.4 . . ?
C121 C126 H12R 109.4 . . ?
C125 C126 H12S 109.4 . . ?
C121 C126 H12S 109.4 . . ?
H12R C126 H12S 108.0 . . ?
C132 C127 C128 114.0(7) . . ?
C132 C127 H12D 108.8 . . ?
C128 C127 H12D 108.8 . . ?
C132 C127 H12E 108.8 . . ?
C128 C127 H12E 108.8 . . ?
H12D C127 H12E 107.7 . . ?
C129 C128 C127 112.6(7) . . ?
C129 C128 H12F 109.1 . . ?
C127 C128 H12F 109.1 . . ?
C129 C128 H12G 109.1 . . ?
C127 C128 H12G 109.1 . . ?
H12F C128 H12G 107.8 . . ?
C128 C129 C130 112.4(7) . . ?
C128 C129 H12H 109.1 . . ?
C130 C129 H12H 109.1 . . ?
C128 C129 H12I 109.1 . . ?
C130 C129 H12I 109.1 . . ?
H12H C129 H12I 107.9 . . ?
C131 C130 C129 110.8(8) . . ?
C131 C130 H13G 109.5 . . ?
C129 C130 H13G 109.5 . . ?
C131 C130 H13H 109.5 . . ?
C129 C130 H13H 109.5 . . ?
H13G C130 H13H 108.1 . . ?
C132 C131 C130 113.5(7) . . ?
C132 C131 H13E 108.9 . . ?
C130 C131 H13E 108.9 . . ?
C132 C131 H13F 108.9 . . ?
C130 C131 H13F 108.9 . . ?
H13E C131 H13F 107.7 . . ?
C131 C132 C127 112.3(8) . . ?
C131 C132 H13C 109.2 . . ?
C127 C132 H13C 109.2 . . ?
C131 C132 H13D 109.2 . . ?
C127 C132 H13D 109.2 . . ?
H13C C132 H13D 107.9 . . ?
C138 C133 C134 114.6(10) . . ?
C138 C133 H13O 108.6 . . ?
C134 C133 H13O 108.6 . . ?
C138 C133 H13P 108.6 . . ?
C134 C133 H13P 108.6 . . ?
H13O C133 H13P 107.6 . . ?
C135 C134 C133 117.8(11) . . ?
C135 C134 H13K 107.9 . . ?
C133 C134 H13K 107.9 . . ?
C135 C134 H13L 107.9 . . ?
C133 C134 H13L 107.9 . . ?
H13K C134 H13L 107.2 . . ?
C136 C135 C134 112.3(11) . . ?
C136 C135 H13S 109.1 . . ?
C134 C135 H13S 109.1 . . ?
C136 C135 H13T 109.1 . . ?
C134 C135 H13T 109.1 . . ?
H13S C135 H13T 107.9 . . ?
C135 C136 C137 117.9(9) . . ?
C135 C136 H13I 107.8 . . ?
C137 C136 H13I 107.8 . . ?
C135 C136 H13J 107.8 . . ?
C137 C136 H13J 107.8 . . ?
H13I C136 H13J 107.2 . . ?
C138 C137 C136 112.0(9) . . ?
C138 C137 H13M 109.2 . . ?
C136 C137 H13M 109.2 . . ?
C138 C137 H13N 109.2 . . ?
C136 C137 H13N 109.2 . . ?
H13M C137 H13N 107.9 . . ?
C133 C138 C137 119.9(10) . . ?
C133 C138 H13Q 107.3 . . ?
C137 C138 H13Q 107.3 . . ?
C133 C138 H13R 107.3 . . ?
C137 C138 H13R 107.3 . . ?
H13Q C138 H13R 106.9 . . ?
C144 C139 C140 111.6(5) . . ?
C144 C139 H13A 109.3 . . ?
C140 C139 H13A 109.3 . . ?
C144 C139 H13B 109.3 . . ?
C140 C139 H13B 109.3 . . ?
H13A C139 H13B 108.0 . . ?
C141 C140 C139 113.4(5) . . ?
C141 C140 H14C 108.9 . . ?
C139 C140 H14C 108.9 . . ?
C141 C140 H14D 108.9 . . ?
C139 C140 H14D 108.9 . . ?
H14C C140 H14D 107.7 . . ?
C140 C141 C142 111.0(5) . . ?
C140 C141 H14E 109.4 . . ?
C142 C141 H14E 109.4 . . ?
C140 C141 H14F 109.4 . . ?
C142 C141 H14F 109.4 . . ?
H14E C141 H14F 108.0 . . ?
C143 C142 C141 111.2(5) . . ?
C143 C142 H14I 109.4 . . ?
C141 C142 H14I 109.4 . . ?
C143 C142 H14J 109.4 . . ?
C141 C142 H14J 109.4 . . ?
H14I C142 H14J 108.0 . . ?
C142 C143 C144 112.4(5) . . ?
C142 C143 H14G 109.1 . . ?
C144 C143 H14G 109.1 . . ?
C142 C143 H14H 109.1 . . ?
C144 C143 H14H 109.1 . . ?
H14G C143 H14H 107.9 . . ?
C139 C144 C143 110.4(5) . . ?
C139 C144 H14A 109.6 . . ?
C143 C144 H14A 109.6 . . ?
C139 C144 H14B 109.6 . . ?
C143 C144 H14B 109.6 . . ?
H14A C144 H14B 108.1 . . ?
C146 C145 C151 126.4(7) . . ?
C146 C145 C150 123.3(6) . . ?
C151 C145 C150 110.3(7) . . ?
C145 C146 C147 122.9(6) . . ?
C145 C146 H146 118.6 . . ?
C147 C146 H146 118.6 . . ?
C148 C147 C146 114.4(5) . . ?
C148 C147 H147 122.8 . . ?
C146 C147 H147 122.8 . . ?
C147 C148 C149 119.4(6) . . ?
C147 C148 H148 120.3 . . ?
C149 C148 H148 120.3 . . ?
C150 C149 C148 126.4(6) . . ?
C150 C149 H149 116.8 . . ?
C148 C149 H149 116.8 . . ?
C149 C150 C145 113.6(6) . . ?
C149 C150 H150 123.2 . . ?
C145 C150 H150 123.2 . . ?
C145 C151 H7 109.5 . . ?
C145 C151 H8 109.5 . . ?
H7 C151 H8 109.5 . . ?
C145 C151 H15C 109.5 . . ?
H7 C151 H15C 109.5 . . ?
H8 C151 H15C 109.5 . . ?
C102 C3' H3'1 109.5 . . ?
C102 C3' H3'2 109.5 . . ?
H3'1 C3' H3'2 109.5 . . ?
C102 C3' H3'3 109.5 . . ?
H3'1 C3' H3'3 109.5 . . ?
H3'2 C3' H3'3 109.5 . . ?
C17 C18' H18D 109.5 . . ?
C17 C18' H18E 109.5 . . ?
H18D C18' H18E 109.5 . . ?
C17 C18' H18F 109.5 . . ?
H18D C18' H18F 109.5 . . ?
H18E C18' H18F 109.5 . . ?
C47 C48' H48D 109.5 . . ?
C47 C48' H48E 109.5 . . ?
H48D C48' H48E 109.5 . . ?
C47 C48' H48F 109.5 . . ?
H48D C48' H48F 109.5 . . ?
H48E C48' H48F 109.5 . . ?

loop_
_geom_bond_atom_site_label_1
_geom_bond_atom_site_label_2
_geom_bond_distance
_geom_bond_site_symmetry_2
_geom_bond_publ_flag
Mg1 O1 1.882(3) . ?
Mg1 N2 2.036(4) . ?
Mg1 N1 2.053(4) . ?
Mg1 N3 2.085(4) . ?
O1 C1 1.279(4) . ?
N1 C5 1.321(6) . ?
N1 C9 1.438(6) . ?
C1 C3 1.391(6) . ?
C1 C2 1.396(5) . ?
Mg2 O4 1.899(3) . ?
Mg2 O2 1.904(3) . ?
Mg2 N6 2.038(4) . ?
Mg2 N5 2.045(4) . ?
O2 C2 1.273(5) . ?
N2 C7 1.335(6) . ?
N2 C19 1.448(6) . ?
C2 C3 1.399(6) . ?
Mg3 O3 1.898(3) . ?
Mg3 O5 1.907(3) . ?
Mg3 N7 2.033(4) . ?
Mg3 N8 2.041(4) . ?
O3 C3 1.278(5) . ?
N3 C33 1.346(5) . ?
N3 C29 1.352(5) . ?
Mg4 O6 1.877(3) . ?
Mg4 N9 2.045(4) . ?
Mg4 N10 2.052(3) . ?
Mg4 N11 2.095(4) . ?
O4 C86 1.276(5) . ?
N4 C31 1.351(6) . ?
N4 C35 1.450(6) . ?
N4 C34 1.474(7) . ?
C4 C5 1.519(6) . ?
C4 H4A 0.9800 . ?
C4 H4B 0.9800 . ?
C4 H4C 0.9800 . ?
O5 C87 1.274(4) . ?
N5 C37 1.327(5) . ?
N5 C41 1.422(6) . ?
C5 C6 1.392(7) . ?
O6 C88 1.276(5) . ?
N6 C39 1.326(5) . ?
N6 C51 1.447(5) . ?
C6 C7 1.398(7) . ?
C6 H6 0.9500 . ?
N7 C62 1.328(5) . ?
N7 C66 1.437(5) . ?
C7 C8 1.510(7) . ?
N8 C64 1.334(5) . ?
N8 C76 1.417(6) . ?
C8 H8A 0.9800 . ?
C8 H8B 0.9800 . ?
C8 H8C 0.9800 . ?
N9 C90 1.330(5) . ?
N9 C94 1.436(6) . ?
C9 C10 1.391(7) . ?
C9 C14 1.400(7) . ?
N10 C92 1.335(5) . ?
N10 C104 1.419(6) . ?
C10 C11 1.418(8) . ?
C10 C15 1.498(8) . ?
N11 C114 1.347(5) . ?
N11 C118 1.359(5) . ?
C11 C12 1.373(9) . ?
C11 H11 0.9500 . ?
N12 C116 1.358(6) . ?
N12 C119 1.437(7) . ?
N12 C120 1.453(6) . ?
C12 C13 1.345(9) . ?
C12 H12 0.9500 . ?
C13 C14 1.401(9) . ?
C13 H13 0.9500 . ?
C14 C17 1.504(8) . ?
C15 C16 1.516(7) . ?
C15 H15A 0.9900 . ?
C15 H15B 0.9900 . ?
C16 H16A 0.9800 . ?
C16 H16B 0.9800 . ?
C16 H16C 0.9800 . ?
C17 C18' 1.41(4) . ?
C17 C18 1.442(10) . ?
C17 H17A 0.9900 . ?
C17 H17B 0.9900 . ?
C18 H18A 0.9800 . ?
C18 H18B 0.9800 . ?
C18 H18C 0.9800 . ?
C19 C24 1.382(7) . ?
C19 C20 1.402(7) . ?
C20 C21 1.371(7) . ?
C20 C25 1.487(7) . ?
C21 C22 1.339(9) . ?
C21 H21 0.9500 . ?
C22 C23 1.381(10) . ?
C22 H22 0.9500 . ?
C23 C24 1.391(8) . ?
C23 H23 0.9500 . ?
C24 C27 1.582(9) . ?
C25 C26 1.509(8) . ?
C25 H25A 0.9900 . ?
C25 H25B 0.9900 . ?
C26 H26A 0.9800 . ?
C26 H26B 0.9800 . ?
C26 H26C 0.9800 . ?
C27 C28 1.441(9) . ?
C27 H27A 0.9900 . ?
C27 H27B 0.9900 . ?
C28 H28A 0.9800 . ?
C28 H28B 0.9800 . ?
C28 H28C 0.9800 . ?
C29 C30 1.360(6) . ?
C29 H29 0.9500 . ?
C30 C31 1.397(6) . ?
C30 H30 0.9500 . ?
C31 C32 1.410(6) . ?
C32 C33 1.368(6) . ?
C32 H32 0.9500 . ?
C33 H33 0.9500 . ?
C34 H34A 0.9800 . ?
C34 H34B 0.9800 . ?
C34 H34C 0.9800 . ?
C35 H35A 0.9800 . ?
C35 H35B 0.9800 . ?
C35 H35C 0.9800 . ?
C36 C37 1.512(6) . ?
C36 H36A 0.9800 . ?
C36 H36B 0.9800 . ?
C36 H36C 0.9800 . ?
C37 C38 1.405(6) . ?
C38 C39 1.399(6) . ?
C38 H38 0.9500 . ?
C39 C40 1.510(6) . ?
C40 H40A 0.9800 . ?
C40 H40B 0.9800 . ?
C40 H40C 0.9800 . ?
C41 C46 1.388(7) . ?
C41 C42 1.418(7) . ?
C42 C43 1.398(8) . ?
C42 C47 1.480(9) . ?
C43 C44 1.345(11) . ?
C43 H43 0.9500 . ?
C44 C45 1.374(11) . ?
C44 H44 0.9500 . ?
C45 C46 1.401(8) . ?
C45 H45 0.9500 . ?
C46 C49 1.531(8) . ?
C47 C48 1.483(10) . ?
C47 C48' 1.526(17) . ?
C47 H47A 0.9900 . ?
C47 H47B 0.9900 . ?
C48 H48A 0.9800 . ?
C48 H48B 0.9800 . ?
C48 H48C 0.9800 . ?
C49 C50 1.449(8) . ?
C49 H49A 0.9900 . ?
C49 H49B 0.9900 . ?
C50 H50A 0.9800 . ?
C50 H50B 0.9800 . ?
C50 H50C 0.9800 . ?
C51 C56 1.395(6) . ?
C51 C52 1.401(6) . ?
C52 C53 1.380(7) . ?
C52 C57 1.512(7) . ?
C53 C54 1.382(7) . ?
C53 H53 0.9500 . ?
C54 C55 1.359(7) . ?
C54 H54 0.9500 . ?
C55 C56 1.402(7) . ?
C55 H55 0.9500 . ?
C56 C59 1.505(6) . ?
C57 C58 1.484(8) . ?
C57 H57A 0.9900 . ?
C57 H57B 0.9900 . ?
C58 H58A 0.9800 . ?
C58 H58B 0.9800 . ?
C58 H58C 0.9800 . ?
C59 C60 1.515(7) . ?
C59 H59A 0.9900 . ?
C59 H59B 0.9900 . ?
C60 H60A 0.9800 . ?
C60 H60B 0.9800 . ?
C60 H60C 0.9800 . ?
C61 C62 1.511(6) . ?
C61 H61A 0.9800 . ?
C61 H61B 0.9800 . ?
C61 H61C 0.9800 . ?
C62 C63 1.392(6) . ?
C63 C64 1.397(6) . ?
C63 H63 0.9500 . ?
C64 C65 1.511(6) . ?
C65 H65A 0.9800 . ?
C65 H65B 0.9800 . ?
C65 H65C 0.9800 . ?
C66 C71 1.384(7) . ?
C66 C67 1.405(6) . ?
C67 C68 1.386(7) . ?
C67 C72 1.493(8) . ?
C68 C69 1.351(9) . ?
C68 H68 0.9500 . ?
C69 C70 1.363(9) . ?
C69 H69 0.9500 . ?
C70 C71 1.403(7) . ?
C70 H70 0.9500 . ?
C71 C74 1.509(8) . ?
C72 C73 1.529(9) . ?
C72 H72A 0.9900 . ?
C72 H72B 0.9900 . ?
C73 H73A 0.9800 . ?
C73 H73B 0.9800 . ?
C73 H73C 0.9800 . ?
C74 C75 1.391(9) . ?
C74 H74A 0.9900 . ?
C74 H74B 0.9900 . ?
C75 H75A 0.9800 . ?
C75 H75B 0.9800 . ?
C75 H75C 0.9800 . ?
C76 C77 1.402(6) . ?
C76 C81 1.425(6) . ?
C77 C78 1.381(7) . ?
C77 C82 1.512(7) . ?
C78 C79 1.389(8) . ?
C78 H78 0.9500 . ?
C79 C80 1.359(8) . ?
C79 H79 0.9500 . ?
C80 C81 1.384(7) . ?
C80 H80 0.9500 . ?
C81 C84 1.500(7) . ?
C82 C83 1.499(8) . ?
C82 H82A 0.9900 . ?
C82 H82B 0.9900 . ?
C83 H83A 0.9800 . ?
C83 H83B 0.9800 . ?
C83 H83C 0.9800 . ?
C84 C85 1.508(8) . ?
C84 H84A 0.9900 . ?
C84 H84B 0.9900 . ?
C85 H85A 0.9800 . ?
C85 H85B 0.9800 . ?
C85 H85C 0.9800 . ?
C86 C88 1.393(6) . ?
C86 C87 1.398(6) . ?
C87 C88 1.385(5) . ?
C89 C90 1.512(7) . ?
C89 H89A 0.9800 . ?
C89 H89B 0.9800 . ?
C89 H89C 0.9800 . ?
C90 C91 1.403(6) . ?
C91 C92 1.390(7) . ?
C91 H91 0.9500 . ?
C92 C93 1.523(6) . ?
C93 H93A 0.9800 . ?
C93 H93B 0.9800 . ?
C93 H93C 0.9800 . ?
C94 C95 1.401(7) . ?
C94 C99 1.403(7) . ?
C95 C96 1.393(8) . ?
C95 C100 1.498(8) . ?
C96 C97 1.335(9) . ?
C96 H96 0.9500 . ?
C97 C98 1.370(10) . ?
C97 H97 0.9500 . ?
C98 C99 1.407(8) . ?
C98 H98 0.9500 . ?
C99 C102 1.499(7) . ?
C100 C101 1.571(10) . ?
C100 H10A 0.9900 . ?
C100 H10B 0.9900 . ?
C101 H5 0.9800 . ?
C101 H9 0.9800 . ?
C101 H10 0.9800 . ?
C102 C103 1.424(8) . ?
C102 C3' 1.478(10) . ?
C102 H10C 0.9900 . ?
C102 H10D 0.9900 . ?
C103 H14 0.9800 . ?
C103 H10E 0.9800 . ?
C103 H10F 0.9800 . ?
C104 C109 1.405(6) . ?
C104 C105 1.414(6) . ?
C105 C106 1.367(7) . ?
C105 C112 1.508(7) . ?
C106 C107 1.357(7) . ?
C106 H106 0.9500 . ?
C107 C108 1.381(7) . ?
C107 H107 0.9500 . ?
C108 C109 1.383(7) . ?
C108 H108 0.9500 . ?
C109 C110 1.508(7) . ?
C110 C111 1.542(7) . ?
C110 H11C 0.9900 . ?
C110 H11D 0.9900 . ?
C111 H1 0.9800 . ?
C111 H2 0.9800 . ?
C111 H3 0.9800 . ?
C112 C113 1.503(7) . ?
C112 H11A 0.9900 . ?
C112 H11B 0.9900 . ?
C113 H4 0.9800 . ?
C113 H11E 0.9800 . ?
C113 H11F 0.9800 . ?
C114 C115 1.361(6) . ?
C114 H114 0.9500 . ?
C115 C116 1.410(6) . ?
C115 H115 0.9500 . ?
C116 C117 1.395(7) . ?
C117 C118 1.368(6) . ?
C117 H117 0.9500 . ?
C118 H118 0.9500 . ?
C119 H11G 0.9800 . ?
C119 H11H 0.9800 . ?
C119 H11I 0.9800 . ?
C120 H12A 0.9800 . ?
C120 H12B 0.9800 . ?
C120 H12C 0.9800 . ?
C121 C122 1.464(10) . ?
C121 C126 1.576(12) . ?
C121 H12N 0.9900 . ?
C121 H12O 0.9900 . ?
C122 C123 1.501(12) . ?
C122 H12J 0.9900 . ?
C122 H12K 0.9900 . ?
C123 C124 1.506(12) . ?
C123 H12T 0.9900 . ?
C123 H12U 0.9900 . ?
C124 C125 1.398(12) . ?
C124 H12L 0.9900 . ?
C124 H12M 0.9900 . ?
C125 C126 1.519(13) . ?
C125 H12P 0.9900 . ?
C125 H12Q 0.9900 . ?
C126 H12R 0.9900 . ?
C126 H12S 0.9900 . ?
C127 C132 1.459(11) . ?
C127 C128 1.490(11) . ?
C127 H12D 0.9900 . ?
C127 H12E 0.9900 . ?
C128 C129 1.482(11) . ?
C128 H12F 0.9900 . ?
C128 H12G 0.9900 . ?
C129 C130 1.521(13) . ?
C129 H12H 0.9900 . ?
C129 H12I 0.9900 . ?
C130 C131 1.462(12) . ?
C130 H13G 0.9900 . ?
C130 H13H 0.9900 . ?
C131 C132 1.392(11) . ?
C131 H13E 0.9900 . ?
C131 H13F 0.9900 . ?
C132 H13C 0.9900 . ?
C132 H13D 0.9900 . ?
C133 C138 1.392(14) . ?
C133 C134 1.463(13) . ?
C133 H13O 0.9900 . ?
C133 H13P 0.9900 . ?
C134 C135 1.419(13) . ?
C134 H13K 0.9900 . ?
C134 H13L 0.9900 . ?
C135 C136 1.415(13) . ?
C135 H13S 0.9900 . ?
C135 H13T 0.9900 . ?
C136 C137 1.516(13) . ?
C136 H13I 0.9900 . ?
C136 H13J 0.9900 . ?
C137 C138 1.449(13) . ?
C137 H13M 0.9900 . ?
C137 H13N 0.9900 . ?
C138 H13Q 0.9900 . ?
C138 H13R 0.9900 . ?
C139 C144 1.500(8) . ?
C139 C140 1.508(8) . ?
C139 H13A 0.9900 . ?
C139 H13B 0.9900 . ?
C140 C141 1.489(8) . ?
C140 H14C 0.9900 . ?
C140 H14D 0.9900 . ?
C141 C142 1.504(8) . ?
C141 H14E 0.9900 . ?
C141 H14F 0.9900 . ?
C142 C143 1.501(9) . ?
C142 H14I 0.9900 . ?
C142 H14J 0.9900 . ?
C143 C144 1.516(8) . ?
C143 H14G 0.9900 . ?
C143 H14H 0.9900 . ?
C144 H14A 0.9900 . ?
C144 H14B 0.9900 . ?
C145 C146 1.340(7) . ?
C145 C151 1.420(7) . ?
C145 C150 1.461(7) . ?
C146 C147 1.478(7) . ?
C146 H146 0.9500 . ?
C147 C148 1.423(7) . ?
C147 H147 0.9500 . ?
C148 C149 1.437(7) . ?
C148 H148 0.9500 . ?
C149 C150 1.353(9) . ?
C149 H149 0.9500 . ?
C150 H150 0.9500 . ?
C151 H7 0.9800 . ?
C151 H8 0.9800 . ?
C151 H15C 0.9800 . ?
C3' H3'1 0.9800 . ?
C3' H3'2 0.9800 . ?
C3' H3'3 0.9800 . ?
C18' H18D 0.9800 . ?
C18' H18E 0.9800 . ?
C18' H18F 0.9800 . ?
C48' H48D 0.9800 . ?
C48' H48E 0.9800 . ?
C48' H48F 0.9800 . ?
